data_4309377
loop_
_publ_author_name
'Andrew J. Mountford'
'Simon J. Lancaster'
'Simon J. Coles'
'Peter N. Horton'
'David L. Hughes'
'Michael B. Hursthouse'
'Mark E. Light'

_publ_section_title
;
Intra- and Intermolecular N-H...F-C Hydrogen-Bonding Interactions in
Amine Adducts of Tris(pentafluorophenyl)borane and -alane
;
_journal_name_full 'Inorganic Chemistry'
_journal_page_first 5921
_journal_page_last 5933
_journal_paper_doi 10.1021/ic050663n
_journal_volume 44
_journal_year 2005
_chemical_formula_moiety 'C23 H11 Al F15 N'
_chemical_formula_structural (C6F5)3Al-N(H)C5H10
_chemical_formula_sum 'C23 H11 Al F15 N'
_chemical_formula_weight 613.31
_chemical_name_common 'Compound 2f'
_space_group_IT_number 14
_symmetry_cell_setting monoclinic
_symmetry_space_group_name_Hall '-P 2ybc'
_symmetry_space_group_name_H-M 'P 1 21/c 1'
_atom_sites_solution_hydrogens geom
_atom_sites_solution_primary direct
_atom_sites_solution_secondary difmap
_audit_creation_method SHELXL-97
_cell_angle_alpha 90.00
_cell_angle_beta 108.95(3)
_cell_angle_gamma 90.00
_cell_formula_units_Z 8
_cell_length_a 21.346(4)
_cell_length_b 10.968(2)
_cell_length_c 22.090(4)
_cell_measurement_temperature 140(1)
_cell_volume 4891.5(18)
_computing_cell_refinement 'DENZO/CELL (Otwinowski and Minor, 1985)'
_computing_data_collection 'MSC R-Axis-II control software'
_computing_data_reduction 'DENZO, SCALEPACK (Otwinowski and Minor, 1985)'
_computing_molecular_graphics 'ORTEP (Johnson, 1971)'
_computing_publication_material 'SHELXL (Sheldrick, 1997)'
_computing_structure_refinement 'SHELXL (Sheldrick, 1997)'
_computing_structure_solution 'SHELXS (Sheldrick, 1997)'
_diffrn_ambient_temperature 140(1)
_diffrn_measured_fraction_theta_full 0.969
_diffrn_measured_fraction_theta_max 0.969
_diffrn_measurement_device 'Rigaku R-Axis-IIc'
_diffrn_measurement_method 'image-plate oscillation photos'
_diffrn_radiation_monochromator graphite
_diffrn_radiation_source 'rotating anode'
_diffrn_radiation_type Mo-K\a
_diffrn_radiation_wavelength 0.71073
_diffrn_reflns_av_R_equivalents 0.0570
_diffrn_reflns_av_sigmaI/netI 0.0508
_diffrn_reflns_limit_h_max 25
_diffrn_reflns_limit_h_min -25
_diffrn_reflns_limit_k_max 13
_diffrn_reflns_limit_k_min -12
_diffrn_reflns_limit_l_max 26
_diffrn_reflns_limit_l_min -26
_diffrn_reflns_number 26026
_diffrn_reflns_theta_full 25.35
_diffrn_reflns_theta_max 25.35
_diffrn_reflns_theta_min 1.88
_diffrn_standards_decay_% 0
_exptl_absorpt_coefficient_mu 0.211
_exptl_absorpt_correction_type none
_exptl_crystal_colour 'clear, colourless'
_exptl_crystal_density_diffrn 1.666
_exptl_crystal_density_method 'not measured'
_exptl_crystal_description prisms
_exptl_crystal_F_000 2432
_exptl_crystal_size_max 0.4
_exptl_crystal_size_mid 0.3
_exptl_crystal_size_min 0.2
_refine_diff_density_max 0.250
_refine_diff_density_min -0.288
_refine_diff_density_rms 0.043
_refine_ls_extinction_method none
_refine_ls_goodness_of_fit_ref 1.042
_refine_ls_hydrogen_treatment constr
_refine_ls_matrix_type full
_refine_ls_number_parameters 750
_refine_ls_number_reflns 8691
_refine_ls_number_restraints 0
_refine_ls_restrained_S_all 1.042
_refine_ls_R_factor_all 0.0475
_refine_ls_R_factor_gt 0.0367
_refine_ls_shift/su_max 0.001
_refine_ls_shift/su_mean 0.000
_refine_ls_structure_factor_coef Fsqd
_refine_ls_weighting_details 'calc w=1/[\s^2^(Fo^2^)+(0.0537P)^2^+0.4864P] where P=(Fo^2^+2Fc^2^)/3'
_refine_ls_weighting_scheme calc
_refine_ls_wR_factor_gt 0.0965
_refine_ls_wR_factor_ref 0.1009
_reflns_number_gt 7053
_reflns_number_total 8691
_reflns_threshold_expression I>2sigma(I)
_cod_data_source_file ic050663nsi20050429_025944_12.cif
_cod_data_source_block simonl9
_cod_original_cell_volume 4891.6(17)
_cod_original_sg_symbol_H-M 'P 21/c'
_cod_database_code 4309377

loop_
_symmetry_equiv_pos_as_xyz
'x, y, z'
'-x, y+1/2, -z+1/2'
'-x, -y, -z'
'x, -y-1/2, z-1/2'

loop_
_atom_site_label
_atom_site_type_symbol
_atom_site_fract_x
_atom_site_fract_y
_atom_site_fract_z
_atom_site_U_iso_or_equiv
_atom_site_adp_type
_atom_site_occupancy
_atom_site_symmetry_multiplicity
_atom_site_calc_flag
_atom_site_refinement_flags
_atom_site_disorder_assembly
_atom_site_disorder_group
Al1 Al 0.16530(3) 0.67505(4) 0.78075(2) 0.03104(12) Uani 1 1 d . . .
C11 C 0.24971(10) 0.72896(15) 0.76909(10) 0.0419(4) Uani 1 1 d . . .
C12 C 0.25749(12) 0.74534(19) 0.71048(12) 0.0534(6) Uani 1 1 d . . .
F12 F 0.20636(12) 0.73857(19) 0.65865(10) 0.0558(5) Uani 0.850(4) 1 d P . .
C13 C 0.3198(3) 0.7714(3) 0.7046(2) 0.0536(10) Uani 0.850(4) 1 d P . .
F13 F 0.32553(13) 0.7884(2) 0.64613(12) 0.0812(9) Uani 0.850(4) 1 d P . .
C14 C 0.37533(17) 0.7776(3) 0.7575(3) 0.0562(10) Uani 0.850(4) 1 d P . .
F14 F 0.43450(10) 0.80264(17) 0.75145(15) 0.0854(9) Uani 0.850(4) 1 d P . .
C15 C 0.36959(14) 0.7610(2) 0.8175(2) 0.0497(7) Uani 0.850(4) 1 d P . .
F15 F 0.42498(7) 0.76793(15) 0.87071(13) 0.0667(6) Uani 0.850(4) 1 d P . .
C16 C 0.30845(10) 0.73789(16) 0.82162(12) 0.0489(5) Uani 1 1 d . . .
F16 F 0.30648(6) 0.72047(11) 0.88133(6) 0.0561(3) Uani 1 1 d . . .
F12X F 0.1818(6) 0.7072(10) 0.6440(5) 0.047(3) Uiso 0.150(4) 1 d P . .
C13X C 0.2949(9) 0.7536(13) 0.6739(8) 0.039(4) Uiso 0.150(4) 1 d P . .
F13X F 0.2906(6) 0.7584(9) 0.6117(5) 0.061(3) Uiso 0.150(4) 1 d P . .
C14X C 0.3530(13) 0.7693(16) 0.7230(11) 0.037(5) Uiso 0.150(4) 1 d P . .
F14X F 0.4083(6) 0.7970(9) 0.7044(6) 0.065(3) Uiso 0.150(4) 1 d P . .
C15X C 0.3635(10) 0.7686(16) 0.7830(11) 0.038(4) Uiso 0.150(4) 1 d P . .
F15X F 0.4162(6) 0.7838(9) 0.8316(6) 0.059(3) Uiso 0.150(4) 1 d P . .
C21 C 0.17065(9) 0.49357(15) 0.79047(8) 0.0325(4) Uani 1 1 d . . .
C22 C 0.14781(10) 0.41532(16) 0.73833(8) 0.0367(4) Uani 1 1 d . . .
F22 F 0.11700(7) 0.46274(10) 0.67943(5) 0.0532(3) Uani 1 1 d . . .
C23 C 0.15480(11) 0.29015(16) 0.74252(9) 0.0406(4) Uani 1 1 d . . .
F23 F 0.12917(8) 0.21824(10) 0.69082(6) 0.0598(4) Uani 1 1 d . . .
C24 C 0.18850(11) 0.23762(15) 0.80078(10) 0.0410(4) Uani 1 1 d . . .
F24 F 0.19756(7) 0.11682(9) 0.80567(6) 0.0579(3) Uani 1 1 d . . .
C25 C 0.21250(10) 0.31064(17) 0.85395(9) 0.0413(4) Uani 1 1 d . . .
F25 F 0.24473(7) 0.26012(11) 0.91076(6) 0.0638(4) Uani 1 1 d . . .
C26 C 0.20269(9) 0.43471(15) 0.84755(8) 0.0354(4) Uani 1 1 d . . .
F26 F 0.22735(6) 0.50171(10) 0.90252(5) 0.0488(3) Uani 1 1 d . . .
C31 C 0.08121(9) 0.73966(15) 0.71965(8) 0.0351(4) Uani 1 1 d . . .
C32 C 0.07755(9) 0.85616(15) 0.69364(8) 0.0342(4) Uani 1 1 d . . .
C33 C 0.02069(9) 0.90576(15) 0.65172(8) 0.0355(4) Uani 1 1 d . . .
C34 C -0.03643(9) 0.83654(17) 0.63261(8) 0.0371(4) Uani 1 1 d . . .
C35 C -0.03574(9) 0.72004(17) 0.65657(9) 0.0385(4) Uani 1 1 d . . .
C36 C 0.02184(10) 0.67603(15) 0.69977(9) 0.0379(4) Uani 1 1 d . . .
F32 F 0.13238(5) 0.92718(9) 0.71076(5) 0.0435(3) Uani 1 1 d . . .
F33 F 0.01944(6) 1.02035(9) 0.62912(5) 0.0470(3) Uani 1 1 d . . .
F34 F -0.09272(5) 0.88248(11) 0.59118(5) 0.0472(3) Uani 1 1 d . . .
F35 F -0.09150(6) 0.65228(11) 0.63752(6) 0.0536(3) Uani 1 1 d . . .
F36 F 0.01864(6) 0.56274(10) 0.72410(6) 0.0507(3) Uani 1 1 d . . .
N41 N 0.16409(8) 0.73735(12) 0.86406(7) 0.0328(3) Uani 1 1 d . . .
H41 H 0.2001 0.7048 0.8942 0.039 Uiso 1 1 calc R . .
C42 C 0.16992(10) 0.87364(15) 0.87237(9) 0.0369(4) Uani 1 1 d . . .
H42A H 0.1320 0.9124 0.8415 0.044 Uiso 1 1 calc R . .
H42B H 0.2095 0.9015 0.8641 0.044 Uiso 1 1 calc R . .
C43 C 0.17322(11) 0.91085(18) 0.93982(9) 0.0446(5) Uani 1 1 d . . .
H43A H 0.2135 0.8788 0.9703 0.054 Uiso 1 1 calc R . .
H43B H 0.1748 0.9991 0.9432 0.054 Uiso 1 1 calc R . .
C44 C 0.11405(13) 0.8640(2) 0.95620(11) 0.0561(6) Uani 1 1 d . . .
H44A H 0.0741 0.9032 0.9290 0.067 Uiso 1 1 calc R . .
H44B H 0.1191 0.8837 1.0003 0.067 Uiso 1 1 calc R . .
C45 C 0.10789(13) 0.7259(2) 0.94667(11) 0.0554(6) Uani 1 1 d . . .
H45A H 0.1457 0.6862 0.9771 0.066 Uiso 1 1 calc R . .
H45B H 0.0682 0.6975 0.9546 0.066 Uiso 1 1 calc R . .
C46 C 0.10454(10) 0.69209(18) 0.87909(9) 0.0434(4) Uani 1 1 d . . .
H46A H 0.1018 0.6041 0.8743 0.052 Uiso 1 1 calc R . .
H46B H 0.0649 0.7269 0.8489 0.052 Uiso 1 1 calc R . .
Al5 Al 0.32160(3) 0.23962(4) 0.14714(2) 0.02886(12) Uani 1 1 d . . .
C51 C 0.36046(9) 0.09634(15) 0.11600(8) 0.0318(4) Uani 1 1 d . . .
C52 C 0.33749(9) 0.05982(16) 0.05254(8) 0.0346(4) Uani 1 1 d . . .
F52 F 0.28731(6) 0.12268(10) 0.01055(5) 0.0447(3) Uani 1 1 d . . .
C53 C 0.36309(11) -0.03668(18) 0.02776(9) 0.0436(5) Uani 1 1 d . . .
F53 F 0.33827(7) -0.06611(12) -0.03476(6) 0.0632(4) Uani 1 1 d . . .
C54 C 0.41456(11) -0.10291(17) 0.06851(11) 0.0494(5) Uani 1 1 d . . .
F54 F 0.44045(8) -0.19709(12) 0.04560(8) 0.0774(4) Uani 1 1 d . . .
C55 C 0.43935(11) -0.07132(19) 0.13184(10) 0.0484(5) Uani 1 1 d . . .
F55 F 0.48953(7) -0.13639(14) 0.17173(7) 0.0749(4) Uani 1 1 d . . .
C56 C 0.41262(10) 0.02667(17) 0.15390(8) 0.0396(4) Uani 1 1 d . . .
F56 F 0.44125(6) 0.05513(12) 0.21689(5) 0.0547(3) Uani 1 1 d . . .
C61 C 0.34273(9) 0.24485(15) 0.24238(8) 0.0319(4) Uani 1 1 d . . .
C62 C 0.36134(10) 0.34793(16) 0.27930(8) 0.0376(4) Uani 1 1 d . . .
F62 F 0.36383(7) 0.45663(9) 0.24994(5) 0.0539(3) Uani 1 1 d . . .
C63 C 0.38030(11) 0.35090(18) 0.34544(9) 0.0436(5) Uani 1 1 d . . .
F63 F 0.40028(8) 0.45442(11) 0.37820(6) 0.0673(4) Uani 1 1 d . . .
C64 C 0.38051(10) 0.24297(18) 0.37760(8) 0.0421(4) Uani 1 1 d . . .
F64 F 0.40004(7) 0.24187(12) 0.44209(5) 0.0582(3) Uani 1 1 d . . .
C65 C 0.36113(9) 0.13690(17) 0.34347(8) 0.0378(4) Uani 1 1 d . . .
F65 F 0.36090(6) 0.03133(10) 0.37518(5) 0.0521(3) Uani 1 1 d . . .
C66 C 0.34238(9) 0.13977(16) 0.27763(8) 0.0341(4) Uani 1 1 d . . .
F66 F 0.32274(6) 0.03293(9) 0.24616(5) 0.0461(3) Uani 1 1 d . . .
C71 C 0.22590(9) 0.27302(16) 0.10254(8) 0.0335(4) Uani 1 1 d . . .
C72 C 0.20034(9) 0.38956(17) 0.09681(9) 0.0380(4) Uani 1 1 d . . .
F72 F 0.24216(6) 0.48461(10) 0.12282(6) 0.0528(3) Uani 1 1 d . . .
C73 C 0.13507(10) 0.41962(18) 0.06626(9) 0.0427(4) Uani 1 1 d . . .
F73 F 0.11377(6) 0.53567(11) 0.06199(7) 0.0617(4) Uani 1 1 d . . .
C74 C 0.09139(10) 0.3267(2) 0.03949(9) 0.0467(5) Uani 1 1 d . . .
F74 F 0.02748(6) 0.35213(14) 0.00793(6) 0.0647(4) Uani 1 1 d . . .
C75 C 0.11313(10) 0.2075(2) 0.04436(9) 0.0466(5) Uani 1 1 d . . .
F75 F 0.06987(6) 0.11744(14) 0.01868(7) 0.0717(4) Uani 1 1 d . . .
C76 C 0.17936(9) 0.18348(17) 0.07604(8) 0.0375(4) Uani 1 1 d . . .
F76 F 0.19862(6) 0.06468(10) 0.08085(6) 0.0512(3) Uani 1 1 d . . .
N81 N 0.36905(7) 0.37867(13) 0.12500(6) 0.0297(3) Uani 1 1 d . . .
H81 H 0.3571 0.4465 0.1423 0.036 Uiso 1 1 calc R . .
C82 C 0.44305(9) 0.36627(17) 0.15427(8) 0.0365(4) Uani 1 1 d . . .
H82A H 0.4575 0.2938 0.1374 0.044 Uiso 1 1 calc R . .
H82B H 0.4543 0.3562 0.2002 0.044 Uiso 1 1 calc R . .
C83 C 0.47941(10) 0.47679(17) 0.14056(9) 0.0399(4) Uani 1 1 d . . .
H83A H 0.5268 0.4634 0.1582 0.048 Uiso 1 1 calc R . .
H83B H 0.4686 0.5480 0.1612 0.048 Uiso 1 1 calc R . .
C84 C 0.46043(10) 0.49985(18) 0.06878(9) 0.0420(4) Uani 1 1 d . . .
H84A H 0.4758 0.4328 0.0486 0.050 Uiso 1 1 calc R . .
H84B H 0.4816 0.5740 0.0612 0.050 Uiso 1 1 calc R . .
C85 C 0.38545(10) 0.51203(18) 0.03947(8) 0.0414(4) Uani 1 1 d . . .
H85A H 0.3708 0.5842 0.0565 0.050 Uiso 1 1 calc R . .
H85B H 0.3737 0.5217 -0.0065 0.050 Uiso 1 1 calc R . .
C86 C 0.35050(10) 0.40051(17) 0.05405(8) 0.0365(4) Uani 1 1 d . . .
H86A H 0.3030 0.4119 0.0362 0.044 Uiso 1 1 calc R . .
H86B H 0.3622 0.3295 0.0339 0.044 Uiso 1 1 calc R . .

loop_
_atom_site_aniso_label
_atom_site_aniso_U_11
_atom_site_aniso_U_22
_atom_site_aniso_U_33
_atom_site_aniso_U_23
_atom_site_aniso_U_13
_atom_site_aniso_U_12
Al1 0.0329(3) 0.0263(2) 0.0359(3) 0.00290(19) 0.0140(2) -0.0003(2)
C11 0.0451(11) 0.0251(8) 0.0654(13) 0.0059(7) 0.0316(10) 0.0052(8)
C12 0.0585(14) 0.0436(11) 0.0711(15) 0.0191(10) 0.0389(13) 0.0164(10)
F12 0.0623(13) 0.0623(11) 0.0511(11) 0.0117(8) 0.0301(10) 0.0073(10)
C13 0.056(2) 0.0431(15) 0.075(3) 0.0263(16) 0.040(2) 0.0176(16)
F13 0.0824(16) 0.0926(14) 0.0982(18) 0.0508(13) 0.0701(15) 0.0339(12)
C14 0.0447(19) 0.0431(15) 0.096(3) 0.0202(17) 0.044(2) 0.0088(12)
F14 0.0494(11) 0.0729(12) 0.157(3) 0.0417(12) 0.0649(14) 0.0165(9)
C15 0.0333(16) 0.0335(13) 0.085(3) 0.0018(13) 0.0228(15) 0.0032(10)
F15 0.0307(8) 0.0598(10) 0.1028(18) -0.0061(9) 0.0125(9) 0.0031(7)
C16 0.0367(11) 0.0259(9) 0.0880(17) -0.0043(9) 0.0255(11) 0.0020(8)
F16 0.0405(7) 0.0582(7) 0.0654(8) -0.0155(6) 0.0116(6) 0.0041(6)
C21 0.0327(9) 0.0305(8) 0.0379(9) 0.0030(7) 0.0166(7) 0.0004(7)
C22 0.0459(11) 0.0332(9) 0.0364(9) 0.0035(7) 0.0206(8) 0.0010(8)
F22 0.0845(9) 0.0437(6) 0.0325(6) 0.0027(4) 0.0208(6) 0.0047(6)
C23 0.0552(12) 0.0325(9) 0.0441(10) -0.0056(7) 0.0301(9) -0.0049(8)
F23 0.1008(11) 0.0392(6) 0.0489(7) -0.0133(5) 0.0374(7) -0.0102(6)
C24 0.0505(12) 0.0237(8) 0.0591(12) 0.0041(7) 0.0320(10) 0.0026(8)
F24 0.0811(9) 0.0250(5) 0.0785(9) 0.0056(5) 0.0408(7) 0.0056(6)
C25 0.0412(11) 0.0358(9) 0.0456(10) 0.0114(8) 0.0121(8) 0.0048(8)
F25 0.0760(9) 0.0454(7) 0.0562(8) 0.0188(5) 0.0024(7) 0.0121(6)
C26 0.0352(10) 0.0306(8) 0.0398(9) -0.0004(7) 0.0116(8) -0.0017(7)
F26 0.0552(7) 0.0372(5) 0.0409(6) 0.0000(4) -0.0023(5) -0.0011(5)
C31 0.0388(10) 0.0327(9) 0.0353(9) 0.0013(7) 0.0140(8) -0.0013(7)
C32 0.0363(10) 0.0318(8) 0.0359(9) 0.0003(6) 0.0137(7) -0.0003(7)
C33 0.0411(10) 0.0336(9) 0.0359(9) 0.0047(7) 0.0179(8) 0.0057(8)
C34 0.0352(10) 0.0467(10) 0.0292(9) -0.0008(7) 0.0102(7) 0.0098(8)
C35 0.0320(10) 0.0410(9) 0.0432(10) -0.0075(7) 0.0132(8) -0.0026(8)
C36 0.0413(11) 0.0306(9) 0.0447(10) 0.0019(7) 0.0179(8) 0.0002(8)
F32 0.0402(6) 0.0326(5) 0.0553(7) 0.0060(4) 0.0123(5) -0.0031(5)
F33 0.0503(7) 0.0389(6) 0.0550(7) 0.0168(5) 0.0216(5) 0.0123(5)
F34 0.0384(6) 0.0613(7) 0.0396(6) 0.0005(5) 0.0093(5) 0.0129(5)
F35 0.0357(6) 0.0509(7) 0.0716(8) -0.0120(5) 0.0139(6) -0.0073(5)
F36 0.0458(7) 0.0349(6) 0.0722(8) 0.0097(5) 0.0203(6) -0.0046(5)
N41 0.0340(8) 0.0263(7) 0.0394(8) 0.0011(5) 0.0136(6) -0.0020(6)
C42 0.0399(10) 0.0262(8) 0.0452(10) -0.0013(7) 0.0146(8) -0.0020(7)
C43 0.0492(12) 0.0381(10) 0.0454(11) -0.0087(8) 0.0137(9) -0.0035(9)
C44 0.0637(15) 0.0582(13) 0.0543(13) -0.0189(10) 0.0300(11) -0.0078(11)
C45 0.0655(15) 0.0582(13) 0.0550(13) -0.0072(9) 0.0368(11) -0.0156(11)
C46 0.0469(12) 0.0401(10) 0.0514(11) -0.0083(8) 0.0273(9) -0.0122(9)
Al5 0.0282(3) 0.0316(3) 0.0270(2) 0.00085(18) 0.0091(2) 0.0009(2)
C51 0.0300(9) 0.0336(8) 0.0324(9) 0.0016(6) 0.0108(7) -0.0003(7)
C52 0.0335(10) 0.0365(9) 0.0346(9) 0.0019(7) 0.0120(7) -0.0007(7)
F52 0.0452(6) 0.0541(6) 0.0296(5) 0.0011(4) 0.0051(5) 0.0050(5)
C53 0.0493(12) 0.0428(10) 0.0455(11) -0.0125(8) 0.0248(9) -0.0091(9)
F53 0.0687(9) 0.0740(8) 0.0535(7) -0.0310(6) 0.0289(6) -0.0150(7)
C54 0.0514(13) 0.0346(10) 0.0741(14) -0.0046(9) 0.0368(11) 0.0044(9)
F54 0.0860(11) 0.0492(8) 0.1156(12) -0.0178(7) 0.0583(10) 0.0126(7)
C55 0.0405(11) 0.0467(11) 0.0621(13) 0.0157(9) 0.0221(10) 0.0157(9)
F55 0.0613(9) 0.0761(9) 0.0896(10) 0.0260(7) 0.0276(8) 0.0397(7)
C56 0.0355(10) 0.0473(11) 0.0369(10) 0.0064(7) 0.0130(8) 0.0054(8)
F56 0.0397(7) 0.0822(8) 0.0357(6) 0.0071(5) 0.0033(5) 0.0153(6)
C61 0.0306(9) 0.0379(9) 0.0305(8) 0.0022(6) 0.0145(7) 0.0015(7)
C62 0.0492(11) 0.0353(9) 0.0340(9) 0.0040(7) 0.0213(8) 0.0022(8)
F62 0.0950(10) 0.0333(5) 0.0404(6) 0.0006(4) 0.0318(6) -0.0006(6)
C63 0.0567(13) 0.0454(10) 0.0334(9) -0.0075(7) 0.0210(9) -0.0069(9)
F63 0.1137(12) 0.0528(7) 0.0425(7) -0.0173(5) 0.0351(7) -0.0166(7)
C64 0.0441(11) 0.0598(12) 0.0264(9) 0.0031(8) 0.0169(8) -0.0011(9)
F64 0.0699(9) 0.0796(9) 0.0279(6) 0.0030(5) 0.0196(6) -0.0080(7)
C65 0.0355(10) 0.0444(10) 0.0371(9) 0.0109(7) 0.0169(8) -0.0004(8)
F65 0.0632(8) 0.0520(7) 0.0452(6) 0.0186(5) 0.0233(6) -0.0025(6)
C66 0.0310(9) 0.0379(9) 0.0357(9) 0.0020(7) 0.0141(7) -0.0022(7)
F66 0.0587(7) 0.0364(6) 0.0458(6) -0.0004(4) 0.0207(5) -0.0123(5)
C71 0.0328(9) 0.0370(9) 0.0329(9) 0.0012(7) 0.0136(7) 0.0018(7)
C72 0.0339(10) 0.0427(10) 0.0402(10) 0.0066(7) 0.0161(8) 0.0010(8)
F72 0.0427(7) 0.0351(6) 0.0855(9) -0.0002(5) 0.0275(6) -0.0001(5)
C73 0.0378(11) 0.0542(11) 0.0419(10) 0.0178(8) 0.0212(8) 0.0137(9)
F73 0.0518(8) 0.0575(7) 0.0859(9) 0.0328(6) 0.0362(7) 0.0257(6)
C74 0.0285(10) 0.0820(15) 0.0305(9) 0.0078(9) 0.0106(8) 0.0125(10)
F74 0.0296(6) 0.1161(11) 0.0455(7) 0.0082(7) 0.0082(5) 0.0169(7)
C75 0.0330(10) 0.0705(14) 0.0370(10) -0.0155(9) 0.0122(8) -0.0084(10)
F75 0.0376(7) 0.0961(10) 0.0774(9) -0.0435(8) 0.0131(6) -0.0165(7)
C76 0.0339(10) 0.0448(10) 0.0349(9) -0.0052(7) 0.0128(8) 0.0011(8)
F76 0.0441(7) 0.0429(6) 0.0686(8) -0.0152(5) 0.0211(6) -0.0066(5)
N81 0.0302(7) 0.0351(7) 0.0244(7) -0.0001(5) 0.0097(6) 0.0017(6)
C82 0.0288(9) 0.0443(10) 0.0358(9) 0.0029(7) 0.0095(7) 0.0004(7)
C83 0.0339(10) 0.0454(10) 0.0415(10) -0.0041(8) 0.0139(8) -0.0057(8)
C84 0.0498(12) 0.0409(10) 0.0433(10) -0.0038(8) 0.0263(9) -0.0109(9)
C85 0.0505(12) 0.0454(10) 0.0307(9) 0.0042(7) 0.0167(8) -0.0034(9)
C86 0.0402(10) 0.0449(10) 0.0247(8) 0.0016(7) 0.0109(7) -0.0030(8)

loop_
_atom_type_symbol
_atom_type_description
_atom_type_scat_dispersion_real
_atom_type_scat_dispersion_imag
_atom_type_scat_source
C C 0.0033 0.0016 'International Tables Vol C Tables 4.2.6.8 and 6.1.1.4'
H H 0.0000 0.0000 'International Tables Vol C Tables 4.2.6.8 and 6.1.1.4'
N N 0.0061 0.0033 'International Tables Vol C Tables 4.2.6.8 and 6.1.1.4'
F F 0.0171 0.0103 'International Tables Vol C Tables 4.2.6.8 and 6.1.1.4'
Al Al 0.0645 0.0514 'International Tables Vol C Tables 4.2.6.8 and 6.1.1.4'

loop_
_geom_angle_atom_site_label_1
_geom_angle_atom_site_label_2
_geom_angle_atom_site_label_3
_geom_angle
_geom_angle_site_symmetry_1
_geom_angle_site_symmetry_3
_geom_angle_publ_flag
N41 Al1 C11 107.73(8) . . ?
N41 Al1 C31 103.12(7) . . ?
C11 Al1 C31 117.44(8) . . ?
N41 Al1 C21 105.20(6) . . ?
C11 Al1 C21 106.66(7) . . ?
C31 Al1 C21 115.71(8) . . ?
C12 C11 C16 114.9(2) . . ?
C12 C11 Al1 123.63(18) . . ?
C16 C11 Al1 121.01(15) . . ?
F12 C12 C13X 88.1(8) . . ?
F12 C12 C11 120.0(2) . . ?
C13X C12 C11 151.3(9) . . ?
F12 C12 C13 118.6(3) . . ?
C13X C12 C13 31.3(7) . . ?
C11 C12 C13 121.4(3) . . ?
F12 C12 F12X 11.4(4) . . ?
C13X C12 F12X 94.4(9) . . ?
C11 C12 F12X 112.3(4) . . ?
C13 C12 F12X 125.7(4) . . ?
F12 C12 C14X 131.3(7) . . ?
C13X C12 C14X 43.3(9) . . ?
C11 C12 C14X 108.7(7) . . ?
C13 C12 C14X 13.2(6) . . ?
F12X C12 C14X 137.3(7) . . ?
F12X F12 C12 144.3(11) . . ?
F12X F12 C13X 142.8(12) . . ?
C12 F12 C13X 46.2(5) . . ?
C14X C13 C13X 145(2) . . ?
C14X C13 F13 99.8(18) . . ?
C13X C13 F13 54.4(13) . . ?
C14X C13 C14 20.9(16) . . ?
C13X C13 C14 164.0(13) . . ?
F13 C13 C14 119.2(4) . . ?
C14X C13 C12 139.3(18) . . ?
C13X C13 C12 67.2(13) . . ?
F13 C13 C12 119.8(4) . . ?
C14 C13 C12 120.9(3) . . ?
C14X C13 C15X 43.8(17) . . ?
C13X C13 C15X 159.2(16) . . ?
F13 C13 C15X 142.9(10) . . ?
C14 C13 C15X 23.7(7) . . ?
C12 C13 C15X 97.3(8) . . ?
F13X F13 C13X 82.6(11) . . ?
F13X F13 C13 115.8(7) . . ?
C13X F13 C13 33.2(8) . . ?
F13X F13 C14X 136.8(10) . . ?
C13X F13 C14X 56.6(10) . . ?
C13 F13 C14X 24.9(7) . . ?
C15X C14 C14X 121(3) . . ?
C15X C14 F14 135.4(18) . . ?
C14X C14 F14 103.0(18) . . ?
C15X C14 C13 104.0(17) . . ?
C14X C14 C13 18.9(17) . . ?
F14 C14 C13 120.4(5) . . ?
C15X C14 C15 15.4(17) . . ?
C14X C14 C15 136.4(17) . . ?
F14 C14 C15 120.2(4) . . ?
C13 C14 C15 119.4(3) . . ?
C15X C14 F14X 175.0(18) . . ?
C14X C14 F14X 63.4(18) . . ?
F14 C14 F14X 39.7(4) . . ?
C13 C14 F14X 80.9(6) . . ?
C15 C14 F14X 159.7(5) . . ?
C15X C14 F15X 52.7(17) . . ?
C14X C14 F15X 173.3(17) . . ?
F14 C14 F15X 82.7(5) . . ?
C13 C14 F15X 156.4(6) . . ?
C15 C14 F15X 37.6(4) . . ?
F14X C14 F15X 122.4(6) . . ?
F14X F14 C14 82.3(7) . . ?
F14X F14 C14X 56.1(9) . . ?
C14 F14 C14X 26.2(6) . . ?
F14X F14 C15X 97.1(9) . . ?
C14 F14 C15X 14.9(6) . . ?
C14X F14 C15X 41.0(9) . . ?
C15X C15 F15X 96.9(19) . . ?
C15X C15 C16 103.8(18) . . ?
F15X C15 C16 158.3(8) . . ?
C15X C15 F15 134.1(18) . . ?
F15X C15 F15 37.4(7) . . ?
C16 C15 F15 122.1(3) . . ?
C15X C15 C14 14.5(17) . . ?
F15X C15 C14 82.7(7) . . ?
C16 C15 C14 118.3(3) . . ?
F15 C15 C14 119.6(3) . . ?
C15X C15 C14X 3.9(15) . . ?
F15X C15 C14X 97.9(11) . . ?
C16 C15 C14X 103.3(7) . . ?
F15 C15 C14X 134.6(8) . . ?
C14 C15 C14X 15.2(7) . . ?
F15X F15 C15 44.7(9) . . ?
F16 C16 C15 115.3(3) . . ?
F16 C16 C11 119.64(18) . . ?
C15 C16 C11 125.1(3) . . ?
F16 C16 C15X 140.2(7) . . ?
C15 C16 C15X 24.9(6) . . ?
C11 C16 C15X 100.2(7) . . ?
F12 F12X C12 24.3(8) . . ?
C13 C13X F13 92.3(16) . . ?
C13 C13X C12 81.5(14) . . ?
F13 C13X C12 163.6(14) . . ?
C13 C13X F13X 136(2) . . ?
F13 C13X F13X 43.4(8) . . ?
C12 C13X F13X 141.0(15) . . ?
C13 C13X C14X 16.8(11) . . ?
F13 C13X C14X 81.3(14) . . ?
C12 C13X C14X 95.6(14) . . ?
F13X C13X C14X 123.2(16) . . ?
C13 C13X F12 126.0(16) . . ?
F13 C13X F12 134.4(14) . . ?
C12 C13X F12 45.8(6) . . ?
F13X C13X F12 95.3(11) . . ?
C14X C13X F12 141.2(14) . . ?
F13 F13X C13X 54.0(9) . . ?
C13 C14X C14 140(3) . . ?
C13 C14X C15X 114(2) . . ?
C14 C14X C15X 27.8(13) . . ?
C13 C14X C13X 18.0(12) . . ?
C14 C14X C13X 157(3) . . ?
C15X C14X C13X 129(2) . . ?
C13 C14X F14X 128(3) . . ?
C14 C14X F14X 88(2) . . ?
C15X C14X F14X 115(2) . . ?
C13X C14X F14X 115.3(17) . . ?
C13 C14X F13 55.2(16) . . ?
C14 C14X F13 158(2) . . ?
C15X C14X F13 167(2) . . ?
C13X C14X F13 42.1(10) . . ?
F14X C14X F13 73.6(10) . . ?
C13 C14X F14 161(2) . . ?
C14 C14X F14 50.8(15) . . ?
C15X C14X F14 78.5(18) . . ?
C13X C14X F14 152.0(17) . . ?
F14X C14X F14 36.8(8) . . ?
F13 C14X F14 110.0(11) . . ?
C13 C14X C12 27.6(13) . . ?
C14 C14X C12 115.7(19) . . ?
C15X C14X C12 88.2(14) . . ?
C13X C14X C12 41.1(10) . . ?
F14X C14X C12 155.8(17) . . ?
F13 C14X C12 82.2(11) . . ?
F14 C14X C12 165.7(13) . . ?
C13 C14X C15 114(2) . . ?
C14 C14X C15 28.4(11) . . ?
C15X C14X C15 2.3(9) . . ?
C13X C14X C15 128.9(15) . . ?
F14X C14X C15 115.7(16) . . ?
F13 C14X C15 168.3(15) . . ?
F14 C14X C15 79.0(10) . . ?
C12 C14X C15 87.9(8) . . ?
F14 F14X C14X 87.1(12) . . ?
F14 F14X C14 58.0(6) . . ?
C14X F14X C14 29.1(9) . . ?
C14 C15X C15 150(3) . . ?
C14 C15X C14X 30.8(16) . . ?
C15 C15X C14X 174(2) . . ?
C14 C15X F15X 102(2) . . ?
C15 C15X F15X 48.6(13) . . ?
C14X C15X F15X 133(3) . . ?
C14 C15X C13 52.3(14) . . ?
C15 C15X C13 157(3) . . ?
C14X C15X C13 22.1(10) . . ?
F15X C15X C13 154(2) . . ?
C14 C15X C16 158(2) . . ?
C15 C15X C16 51.3(16) . . ?
C14X C15X C16 127.6(17) . . ?
F15X C15X C16 99.7(16) . . ?
C13 C15X C16 106.2(11) . . ?
C14 C15X F14 29.7(13) . . ?
C15 C15X F14 121(2) . . ?
C14X C15X F14 60.4(17) . . ?
F15X C15X F14 72.2(12) . . ?
C13 C15X F14 81.9(11) . . ?
C16 C15X F14 171.8(13) . . ?
F15 F15X C15 97.9(12) . . ?
F15 F15X C15X 132.1(19) . . ?
C15 F15X C15X 34.4(12) . . ?
F15 F15X C14 156.2(13) . . ?
C15 F15X C14 59.8(7) . . ?
C15X F15X C14 25.4(11) . . ?
C26 C21 C22 113.78(16) . . ?
C26 C21 Al1 123.78(13) . . ?
C22 C21 Al1 122.15(13) . . ?
F22 C22 C23 116.98(16) . . ?
F22 C22 C21 119.20(15) . . ?
C23 C22 C21 123.81(17) . . ?
F23 C23 C24 119.39(17) . . ?
F23 C23 C22 121.28(18) . . ?
C24 C23 C22 119.33(17) . . ?
F24 C24 C25 120.22(18) . . ?
F24 C24 C23 120.43(17) . . ?
C25 C24 C23 119.35(16) . . ?
F25 C25 C24 119.65(17) . . ?
F25 C25 C26 121.31(17) . . ?
C24 C25 C26 119.04(17) . . ?
F26 C26 C25 115.93(16) . . ?
F26 C26 C21 119.43(15) . . ?
C25 C26 C21 124.63(17) . . ?
C36 C31 C32 114.07(16) . . ?
C36 C31 Al1 124.39(13) . . ?
C32 C31 Al1 121.54(14) . . ?
F32 C32 C33 116.99(15) . . ?
F32 C32 C31 119.02(16) . . ?
C33 C32 C31 123.98(17) . . ?
F33 C33 C32 121.60(16) . . ?
F33 C33 C34 119.30(16) . . ?
C32 C33 C34 119.10(16) . . ?
F34 C34 C33 120.36(16) . . ?
F34 C34 C35 120.10(17) . . ?
C33 C34 C35 119.53(16) . . ?
F35 C35 C36 121.47(17) . . ?
F35 C35 C34 119.43(17) . . ?
C36 C35 C34 119.09(17) . . ?
F36 C36 C35 116.43(16) . . ?
F36 C36 C31 119.40(16) . . ?
C35 C36 C31 124.17(16) . . ?
C46 N41 C42 110.13(14) . . ?
C46 N41 Al1 111.17(11) . . ?
C42 N41 Al1 115.60(11) . . ?
C46 N41 H41 106.4 . . ?
C42 N41 H41 106.4 . . ?
Al1 N41 H41 106.4 . . ?
N41 C42 C43 111.14(14) . . ?
N41 C42 H42A 109.4 . . ?
C43 C42 H42A 109.4 . . ?
N41 C42 H42B 109.4 . . ?
C43 C42 H42B 109.4 . . ?
H42A C42 H42B 108.0 . . ?
C44 C43 C42 111.45(16) . . ?
C44 C43 H43A 109.3 . . ?
C42 C43 H43A 109.3 . . ?
C44 C43 H43B 109.3 . . ?
C42 C43 H43B 109.3 . . ?
H43A C43 H43B 108.0 . . ?
C43 C44 C45 110.19(18) . . ?
C43 C44 H44A 109.6 . . ?
C45 C44 H44A 109.6 . . ?
C43 C44 H44B 109.6 . . ?
C45 C44 H44B 109.6 . . ?
H44A C44 H44B 108.1 . . ?
C46 C45 C44 110.61(17) . . ?
C46 C45 H45A 109.5 . . ?
C44 C45 H45A 109.5 . . ?
C46 C45 H45B 109.5 . . ?
C44 C45 H45B 109.5 . . ?
H45A C45 H45B 108.1 . . ?
N41 C46 C45 111.39(16) . . ?
N41 C46 H46A 109.4 . . ?
C45 C46 H46A 109.4 . . ?
N41 C46 H46B 109.4 . . ?
C45 C46 H46B 109.4 . . ?
H46A C46 H46B 108.0 . . ?
N81 Al5 C71 105.13(7) . . ?
N81 Al5 C51 102.58(7) . . ?
C71 Al5 C51 116.57(7) . . ?
N81 Al5 C61 106.18(7) . . ?
C71 Al5 C61 111.04(8) . . ?
C51 Al5 C61 113.98(7) . . ?
C56 C51 C52 113.77(16) . . ?
C56 C51 Al5 124.54(13) . . ?
C52 C51 Al5 121.67(13) . . ?
F52 C52 C53 116.38(16) . . ?
F52 C52 C51 119.12(15) . . ?
C53 C52 C51 124.48(17) . . ?
F53 C53 C54 120.48(17) . . ?
F53 C53 C52 120.95(19) . . ?
C54 C53 C52 118.56(17) . . ?
F54 C54 C55 120.6(2) . . ?
F54 C54 C53 119.7(2) . . ?
C55 C54 C53 119.66(17) . . ?
F55 C55 C54 119.65(19) . . ?
F55 C55 C56 120.9(2) . . ?
C54 C55 C56 119.44(18) . . ?
F56 C56 C55 116.11(17) . . ?
F56 C56 C51 119.81(16) . . ?
C55 C56 C51 124.07(18) . . ?
C62 C61 C66 113.70(15) . . ?
C62 C61 Al5 124.70(12) . . ?
C66 C61 Al5 121.54(12) . . ?
F62 C62 C61 118.96(15) . . ?
F62 C62 C63 115.94(15) . . ?
C61 C62 C63 125.07(16) . . ?
F63 C63 C64 120.12(16) . . ?
F63 C63 C62 121.53(16) . . ?
C64 C63 C62 118.31(16) . . ?
F64 C64 C65 120.43(16) . . ?
F64 C64 C63 119.99(17) . . ?
C65 C64 C63 119.57(16) . . ?
F65 C65 C64 119.40(16) . . ?
F65 C65 C66 121.13(16) . . ?
C64 C65 C66 119.47(15) . . ?
F66 C66 C65 117.15(14) . . ?
F66 C66 C61 119.01(15) . . ?
C65 C66 C61 123.83(16) . . ?
C72 C71 C76 114.23(17) . . ?
C72 C71 Al5 121.81(14) . . ?
C76 C71 Al5 123.95(14) . . ?
F72 C72 C73 116.16(17) . . ?
F72 C72 C71 118.80(17) . . ?
C73 C72 C71 125.04(18) . . ?
F73 C73 C72 121.77(19) . . ?
F73 C73 C74 120.24(18) . . ?
C72 C73 C74 117.99(18) . . ?
F74 C74 C73 120.0(2) . . ?
F74 C74 C75 119.7(2) . . ?
C73 C74 C75 120.24(18) . . ?
F75 C75 C74 119.70(19) . . ?
F75 C75 C76 121.5(2) . . ?
C74 C75 C76 118.84(19) . . ?
F76 C76 C75 117.08(17) . . ?
F76 C76 C71 119.29(16) . . ?
C75 C76 C71 123.63(18) . . ?
C86 N81 C82 110.24(13) . . ?
C86 N81 Al5 113.41(10) . . ?
C82 N81 Al5 111.97(10) . . ?
C86 N81 H81 106.9 . . ?
C82 N81 H81 106.9 . . ?
Al5 N81 H81 106.9 . . ?
N81 C82 C83 111.97(15) . . ?
N81 C82 H82A 109.2 . . ?
C83 C82 H82A 109.2 . . ?
N81 C82 H82B 109.2 . . ?
C83 C82 H82B 109.2 . . ?
H82A C82 H82B 107.9 . . ?
C82 C83 C84 111.02(15) . . ?
C82 C83 H83A 109.4 . . ?
C84 C83 H83A 109.4 . . ?
C82 C83 H83B 109.4 . . ?
C84 C83 H83B 109.4 . . ?
H83A C83 H83B 108.0 . . ?
C83 C84 C85 110.12(15) . . ?
C83 C84 H84A 109.6 . . ?
C85 C84 H84A 109.6 . . ?
C83 C84 H84B 109.6 . . ?
C85 C84 H84B 109.6 . . ?
H84A C84 H84B 108.2 . . ?
C86 C85 C84 111.04(16) . . ?
C86 C85 H85A 109.4 . . ?
C84 C85 H85A 109.4 . . ?
C86 C85 H85B 109.4 . . ?
C84 C85 H85B 109.4 . . ?
H85A C85 H85B 108.0 . . ?
N81 C86 C85 111.54(14) . . ?
N81 C86 H86A 109.3 . . ?
C85 C86 H86A 109.3 . . ?
N81 C86 H86B 109.3 . . ?
C85 C86 H86B 109.3 . . ?
H86A C86 H86B 108.0 . . ?

loop_
_geom_bond_atom_site_label_1
_geom_bond_atom_site_label_2
_geom_bond_distance
_geom_bond_site_symmetry_2
_geom_bond_publ_flag
Al1 N41 1.9713(15) . ?
Al1 C11 1.991(2) . ?
Al1 C31 1.993(2) . ?
Al1 C21 2.0013(18) . ?
C11 C12 1.370(3) . ?
C11 C16 1.408(3) . ?
C12 F12 1.302(4) . ?
C12 C13X 1.312(16) . ?
C12 C13 1.408(5) . ?
C12 F12X 1.844(11) . ?
C12 C14X 1.98(2) . ?
F12 F12X 0.623(10) . ?
F12 C13X 1.817(18) . ?
C13 C14X 0.69(2) . ?
C13 C13X 0.740(14) . ?
C13 F13 1.350(4) . ?
C13 C14 1.369(6) . ?
C13 C15X 1.68(2) . ?
F13 F13X 0.934(11) . ?
F13 C13X 1.099(16) . ?
F13 C14X 1.62(2) . ?
C14 C15X 0.69(2) . ?
C14 C14X 0.76(2) . ?
C14 F14 1.341(3) . ?
C14 C15 1.381(5) . ?
C14 F14X 1.567(11) . ?
C14 F15X 1.586(13) . ?
F14 F14X 1.010(10) . ?
F14 C14X 1.69(3) . ?
F14 C15X 1.90(2) . ?
C15 C15X 0.73(2) . ?
C15 F15X 0.975(12) . ?
C15 C16 1.361(3) . ?
C15 F15 1.372(4) . ?
C15 C14X 2.00(2) . ?
F15 F15X 0.841(11) . ?
C16 F16 1.347(3) . ?
C16 C15X 1.69(3) . ?
C13X F13X 1.347(19) . ?
C13X C14X 1.37(3) . ?
C14X C15X 1.27(3) . ?
C14X F14X 1.40(2) . ?
C15X F15X 1.29(2) . ?
C21 C26 1.384(2) . ?
C21 C22 1.391(2) . ?
C22 F22 1.357(2) . ?
C22 C23 1.381(2) . ?
C23 F23 1.349(2) . ?
C23 C24 1.380(3) . ?
C24 F24 1.338(2) . ?
C24 C25 1.376(3) . ?
C25 F25 1.340(2) . ?
C25 C26 1.377(2) . ?
C26 F26 1.370(2) . ?
C31 C36 1.387(3) . ?
C31 C32 1.393(2) . ?
C32 F32 1.354(2) . ?
C32 C33 1.377(3) . ?
C33 F33 1.3495(19) . ?
C33 C34 1.381(3) . ?
C34 F34 1.349(2) . ?
C34 C35 1.381(3) . ?
C35 F35 1.349(2) . ?
C35 C36 1.376(3) . ?
C36 F36 1.364(2) . ?
N41 C46 1.499(2) . ?
N41 C42 1.506(2) . ?
N41 H41 0.9100 . ?
C42 C43 1.524(3) . ?
C42 H42A 0.9700 . ?
C42 H42B 0.9700 . ?
C43 C44 1.512(3) . ?
C43 H43A 0.9700 . ?
C43 H43B 0.9700 . ?
C44 C45 1.529(3) . ?
C44 H44A 0.9700 . ?
C44 H44B 0.9700 . ?
C45 C46 1.517(3) . ?
C45 H45A 0.9700 . ?
C45 H45B 0.9700 . ?
C46 H46A 0.9700 . ?
C46 H46B 0.9700 . ?
Al5 N81 1.9781(15) . ?
Al5 C71 1.993(2) . ?
Al5 C51 2.0004(18) . ?
Al5 C61 2.0042(17) . ?
C51 C56 1.385(2) . ?
C51 C52 1.385(2) . ?
C52 F52 1.356(2) . ?
C52 C53 1.383(3) . ?
C53 F53 1.348(2) . ?
C53 C54 1.379(3) . ?
C54 F54 1.346(2) . ?
C54 C55 1.370(3) . ?
C55 F55 1.349(2) . ?
C55 C56 1.378(3) . ?
C56 F56 1.362(2) . ?
C61 C62 1.375(2) . ?
C61 C66 1.392(2) . ?
C62 F62 1.366(2) . ?
C62 C63 1.384(3) . ?
C63 F63 1.340(2) . ?
C63 C64 1.380(3) . ?
C64 F64 1.348(2) . ?
C64 C65 1.375(3) . ?
C65 F65 1.354(2) . ?
C65 C66 1.378(2) . ?
C66 F66 1.358(2) . ?
C71 C72 1.379(3) . ?
C71 C76 1.384(3) . ?
C72 F72 1.371(2) . ?
C72 C73 1.377(3) . ?
C73 F73 1.345(2) . ?
C73 C74 1.378(3) . ?
C74 F74 1.344(2) . ?
C74 C75 1.380(3) . ?
C75 F75 1.345(2) . ?
C75 C76 1.384(3) . ?
C76 F76 1.360(2) . ?
N81 C86 1.506(2) . ?
N81 C82 1.506(2) . ?
N81 H81 0.9100 . ?
C82 C83 1.522(3) . ?
C82 H82A 0.9700 . ?
C82 H82B 0.9700 . ?
C83 C84 1.525(3) . ?
C83 H83A 0.9700 . ?
C83 H83B 0.9700 . ?
C84 C85 1.525(3) . ?
C84 H84A 0.9700 . ?
C84 H84B 0.9700 . ?
C85 C86 1.521(3) . ?
C85 H85A 0.9700 . ?
C85 H85B 0.9700 . ?
C86 H86A 0.9700 . ?
C86 H86B 0.9700 . ?

loop_
_geom_torsion_atom_site_label_1
_geom_torsion_atom_site_label_2
_geom_torsion_atom_site_label_3
_geom_torsion_atom_site_label_4
_geom_torsion
_geom_torsion_site_symmetry_1
_geom_torsion_site_symmetry_2
_geom_torsion_site_symmetry_3
_geom_torsion_site_symmetry_4
_geom_torsion_publ_flag
N41 Al1 C11 C12 -153.67(15) . . . . ?
C31 Al1 C11 C12 -37.92(18) . . . . ?
C21 Al1 C11 C12 93.80(16) . . . . ?
N41 Al1 C11 C16 34.58(16) . . . . ?
C31 Al1 C11 C16 150.33(14) . . . . ?
C21 Al1 C11 C16 -77.95(16) . . . . ?
C16 C11 C12 F12 179.77(18) . . . . ?
Al1 C11 C12 F12 7.6(3) . . . . ?
C16 C11 C12 C13X 13.5(14) . . . . ?
Al1 C11 C12 C13X -158.7(14) . . . . ?
C16 C11 C12 C13 -1.2(3) . . . . ?
Al1 C11 C12 C13 -173.37(18) . . . . ?
C16 C11 C12 F12X 170.4(4) . . . . ?
Al1 C11 C12 F12X -1.8(4) . . . . ?
C16 C11 C12 C14X 2.5(6) . . . . ?
Al1 C11 C12 C14X -169.7(6) . . . . ?
C13X C12 F12 F12X 124(2) . . . . ?
C11 C12 F12 F12X -50(2) . . . . ?
C13 C12 F12 F12X 131.2(19) . . . . ?
C14X C12 F12 F12X 127(2) . . . . ?
C11 C12 F12 C13X -173.4(7) . . . . ?
C13 C12 F12 C13X 7.5(7) . . . . ?
F12X C12 F12 C13X -124(2) . . . . ?
C14X C12 F12 C13X 3.2(10) . . . . ?
F12 C12 C13 C14X -166(2) . . . . ?
C13X C12 C13 C14X -151(3) . . . . ?
C11 C12 C13 C14X 15(3) . . . . ?
F12X C12 C13 C14X -155(2) . . . . ?
F12 C12 C13 C13X -14.5(14) . . . . ?
C11 C12 C13 C13X 166.5(13) . . . . ?
F12X C12 C13 C13X -4.0(14) . . . . ?
C14X C12 C13 C13X 151(3) . . . . ?
F12 C12 C13 F13 -0.1(4) . . . . ?
C13X C12 C13 F13 14.3(13) . . . . ?
C11 C12 C13 F13 -179.2(2) . . . . ?
F12X C12 C13 F13 10.4(5) . . . . ?
C14X C12 C13 F13 166(3) . . . . ?
F12 C12 C13 C14 -179.0(2) . . . . ?
C13X C12 C13 C14 -164.5(14) . . . . ?
C11 C12 C13 C14 2.0(4) . . . . ?
F12X C12 C13 C14 -168.5(5) . . . . ?
C14X C12 C13 C14 -13(2) . . . . ?
F12 C12 C13 C15X 179.9(6) . . . . ?
C13X C12 C13 C15X -165.6(15) . . . . ?
C11 C12 C13 C15X 0.8(6) . . . . ?
F12X C12 C13 C15X -169.6(7) . . . . ?
C14X C12 C13 C15X -14(3) . . . . ?
C14X C13 F13 F13X 151.9(17) . . . . ?
C13X C13 F13 F13X -2.3(17) . . . . ?
C14 C13 F13 F13X 160.3(8) . . . . ?
C12 C13 F13 F13X -18.6(8) . . . . ?
C15X C13 F13 F13X 161.4(12) . . . . ?
C14X C13 F13 C13X 154(2) . . . . ?
C14 C13 F13 C13X 162.5(16) . . . . ?
C12 C13 F13 C13X -16.3(15) . . . . ?
C15X C13 F13 C13X 163.7(19) . . . . ?
C13X C13 F13 C14X -154(2) . . . . ?
C14 C13 F13 C14X 8.4(16) . . . . ?
C12 C13 F13 C14X -170.5(17) . . . . ?
C15X C13 F13 C14X 9.5(18) . . . . ?
C14X C13 C14 C15X -158(5) . . . . ?
C13X C13 C14 C15X -119(5) . . . . ?
F13 C13 C14 C15X 178.3(15) . . . . ?
C12 C13 C14 C15X -2.8(16) . . . . ?
C13X C13 C14 C14X 39(7) . . . . ?
F13 C13 C14 C14X -24(4) . . . . ?
C12 C13 C14 C14X 155(5) . . . . ?
C15X C13 C14 C14X 158(5) . . . . ?
C14X C13 C14 F14 25(4) . . . . ?
C13X C13 C14 F14 63(5) . . . . ?
F13 C13 C14 F14 1.3(4) . . . . ?
C12 C13 C14 F14 -179.9(2) . . . . ?
C15X C13 C14 F14 -177.1(16) . . . . ?
C14X C13 C14 C15 -157(4) . . . . ?
C13X C13 C14 C15 -118(5) . . . . ?
F13 C13 C14 C15 179.5(2) . . . . ?
C12 C13 C14 C15 -1.6(4) . . . . ?
C15X C13 C14 C15 1.2(15) . . . . ?
C14X C13 C14 F14X 21(4) . . . . ?
C13X C13 C14 F14X 60(5) . . . . ?
F13 C13 C14 F14X -2.4(5) . . . . ?
C12 C13 C14 F14X 176.5(5) . . . . ?
C15X C13 C14 F14X 179.3(16) . . . . ?
C14X C13 C14 F15X -167(5) . . . . ?
C13X C13 C14 F15X -128(5) . . . . ?
F13 C13 C14 F15X 169.6(10) . . . . ?
C12 C13 C14 F15X -11.5(12) . . . . ?
C15X C13 C14 F15X -8.7(17) . . . . ?
C15X C14 F14 F14X 178(2) . . . . ?
C14X C14 F14 F14X 2.4(16) . . . . ?
C13 C14 F14 F14X -5.6(7) . . . . ?
C15 C14 F14 F14X 176.1(6) . . . . ?
F15X C14 F14 F14X 179.0(7) . . . . ?
C15X C14 F14 C14X 176(3) . . . . ?
C13 C14 F14 C14X -8.1(15) . . . . ?
C15 C14 F14 C14X 173.7(16) . . . . ?
F14X C14 F14 C14X -2.4(16) . . . . ?
F15X C14 F14 C14X 176.6(16) . . . . ?
C14X C14 F14 C15X -176(3) . . . . ?
C13 C14 F14 C15X 176(2) . . . . ?
C15 C14 F14 C15X -2(2) . . . . ?
F14X C14 F14 C15X -178(2) . . . . ?
F15X C14 F14 C15X 1(2) . . . . ?
C14X C14 C15 C15X -15(6) . . . . ?
F14 C14 C15 C15X 174(6) . . . . ?
C13 C14 C15 C15X -4(5) . . . . ?
F14X C14 C15 C15X -179(6) . . . . ?
F15X C14 C15 C15X 169(6) . . . . ?
C15X C14 C15 F15X -169(6) . . . . ?
C14X C14 C15 F15X 176(2) . . . . ?
F14 C14 C15 F15X 4.7(7) . . . . ?
C13 C14 C15 F15X -173.5(7) . . . . ?
F14X C14 C15 F15X 11.9(14) . . . . ?
C15X C14 C15 C16 5(5) . . . . ?
C14X C14 C15 C16 -10(2) . . . . ?
F14 C14 C15 C16 178.9(2) . . . . ?
C13 C14 C15 C16 0.6(4) . . . . ?
F14X C14 C15 C16 -174.0(12) . . . . ?
F15X C14 C15 C16 174.1(7) . . . . ?
C15X C14 C15 F15 -175(6) . . . . ?
C14X C14 C15 F15 170(2) . . . . ?
F14 C14 C15 F15 -1.3(4) . . . . ?
C13 C14 C15 F15 -179.6(2) . . . . ?
F14X C14 C15 F15 5.9(13) . . . . ?
F15X C14 C15 F15 -6.1(6) . . . . ?
C15X C14 C15 C14X 15(6) . . . . ?
F14 C14 C15 C14X -171(2) . . . . ?
C13 C14 C15 C14X 11(2) . . . . ?
F14X C14 C15 C14X -164(3) . . . . ?
F15X C14 C15 C14X -176(2) . . . . ?
C15X C15 F15 F15X 8(2) . . . . ?
C16 C15 F15 F15X -170.2(10) . . . . ?
C14 C15 F15 F15X 10.0(10) . . . . ?
C14X C15 F15 F15X 13.7(12) . . . . ?
C15X C15 C16 F16 -179.9(14) . . . . ?
F15X C15 C16 F16 -17.1(19) . . . . ?
F15 C15 C16 F16 -1.0(3) . . . . ?
C14 C15 C16 F16 178.83(19) . . . . ?
C14X C15 C16 F16 176.1(6) . . . . ?
C15X C15 C16 C11 1.4(14) . . . . ?
F15X C15 C16 C11 164.2(18) . . . . ?
F15 C15 C16 C11 -179.64(18) . . . . ?
C14 C15 C16 C11 0.2(3) . . . . ?
C14X C15 C16 C11 -2.6(6) . . . . ?
F15X C15 C16 C15X 163(2) . . . . ?
F15 C15 C16 C15X 178.9(15) . . . . ?
C14 C15 C16 C15X -1.3(14) . . . . ?
C14X C15 C16 C15X -4.0(15) . . . . ?
C12 C11 C16 F16 -178.49(15) . . . . ?
Al1 C11 C16 F16 -6.1(2) . . . . ?
C12 C11 C16 C15 0.1(3) . . . . ?
Al1 C11 C16 C15 172.56(17) . . . . ?
C12 C11 C16 C15X 0.7(6) . . . . ?
Al1 C11 C16 C15X 173.2(6) . . . . ?
C13X F12 F12X C12 83(2) . . . . ?
C13X C12 F12X F12 -56(2) . . . . ?
C11 C12 F12X F12 134.4(19) . . . . ?
C13 C12 F12X F12 -54(2) . . . . ?
C14X C12 F12X F12 -63(2) . . . . ?
C14X C13 C13X F13 -49(4) . . . . ?
C14 C13 C13X F13 -72(5) . . . . ?
C12 C13 C13X F13 164.7(14) . . . . ?
C15X C13 C13X F13 -151(3) . . . . ?
C14X C13 C13X C12 147(3) . . . . ?
F13 C13 C13X C12 -164.7(14) . . . . ?
C14 C13 C13X C12 124(5) . . . . ?
C15X C13 C13X C12 44(4) . . . . ?
C14X C13 C13X F13X -47(5) . . . . ?
F13 C13 C13X F13X 2.1(15) . . . . ?
C14 C13 C13X F13X -70(6) . . . . ?
C12 C13 C13X F13X 167(3) . . . . ?
C15X C13 C13X F13X -149(3) . . . . ?
F13 C13 C13X C14X 49(4) . . . . ?
C14 C13 C13X C14X -23(4) . . . . ?
C12 C13 C13X C14X -147(3) . . . . ?
C15X C13 C13X C14X -103(5) . . . . ?
C14X C13 C13X F12 158(3) . . . . ?
F13 C13 C13X F12 -153(2) . . . . ?
C14 C13 C13X F12 135(4) . . . . ?
C12 C13 C13X F12 11.2(10) . . . . ?
C15X C13 C13X F12 55(5) . . . . ?
F13X F13 C13X C13 177.9(15) . . . . ?
C14X F13 C13X C13 12.7(11) . . . . ?
F13X F13 C13X C12 -115(6) . . . . ?
C13 F13 C13X C12 67(6) . . . . ?
C14X F13 C13X C12 80(6) . . . . ?
C13 F13 C13X F13X -177.9(15) . . . . ?
C14X F13 C13X F13X -165.2(12) . . . . ?
F13X F13 C13X C14X 165.2(12) . . . . ?
C13 F13 C13X C14X -12.7(11) . . . . ?
F13X F13 C13X F12 -32.4(15) . . . . ?
C13 F13 C13X F12 150(3) . . . . ?
C14X F13 C13X F12 162(2) . . . . ?
F12 C12 C13X C13 167.3(12) . . . . ?
C11 C12 C13X C13 -25(2) . . . . ?
F12X C12 C13X C13 176.8(12) . . . . ?
C14X C12 C13X C13 -9.2(10) . . . . ?
F12 C12 C13X F13 98(6) . . . . ?
C11 C12 C13X F13 -93(6) . . . . ?
C13 C12 C13X F13 -69(6) . . . . ?
F12X C12 C13X F13 108(6) . . . . ?
C14X C12 C13X F13 -78(6) . . . . ?
F12 C12 C13X F13X 2.1(19) . . . . ?
C11 C12 C13X F13X 170.2(10) . . . . ?
C13 C12 C13X F13X -165(3) . . . . ?
F12X C12 C13X F13X 12(2) . . . . ?
C14X C12 C13X F13X -174(3) . . . . ?
F12 C12 C13X C14X 176.5(11) . . . . ?
C11 C12 C13X C14X -15(2) . . . . ?
C13 C12 C13X C14X 9.2(10) . . . . ?
F12X C12 C13X C14X -174.0(11) . . . . ?
C11 C12 C13X F12 168.1(13) . . . . ?
C13 C12 C13X F12 -167.3(12) . . . . ?
F12X C12 C13X F12 9.5(4) . . . . ?
C14X C12 C13X F12 -176.5(11) . . . . ?
F12X F12 C13X C13 -142(2) . . . . ?
C12 F12 C13X C13 -15.6(15) . . . . ?
F12X F12 C13X F13 76(3) . . . . ?
C12 F12 C13X F13 -156.9(19) . . . . ?
F12X F12 C13X C12 -127(2) . . . . ?
F12X F12 C13X F13X 55(2) . . . . ?
C12 F12 C13X F13X -178.7(12) . . . . ?
F12X F12 C13X C14X -132(3) . . . . ?
C12 F12 C13X C14X -5.5(18) . . . . ?
C13 F13 F13X C13X 1.3(9) . . . . ?
C14X F13 F13X C13X 18.1(15) . . . . ?
C13 C13X F13X F13 -3(2) . . . . ?
C12 C13X F13X F13 156(2) . . . . ?
C14X C13X F13X F13 -17.6(15) . . . . ?
F12 C13X F13X F13 157.3(11) . . . . ?
C13X C13 C14X C14 -163(3) . . . . ?
F13 C13 C14X C14 159(4) . . . . ?
C12 C13 C14X C14 -34(6) . . . . ?
C15X C13 C14X C14 -13(3) . . . . ?
C13X C13 C14X C15X -150(3) . . . . ?
F13 C13 C14X C15X 171.7(16) . . . . ?
C14 C13 C14X C15X 13(3) . . . . ?
C12 C13 C14X C15X -21(4) . . . . ?
F13 C13 C14X C13X -38(3) . . . . ?
C14 C13 C14X C13X 163(3) . . . . ?
C12 C13 C14X C13X 129(4) . . . . ?
C15X C13 C14X C13X 150(3) . . . . ?
C13X C13 C14X F14X 48(5) . . . . ?
F13 C13 C14X F14X 10(3) . . . . ?
C14 C13 C14X F14X -149(6) . . . . ?
C12 C13 C14X F14X 177.2(7) . . . . ?
C15X C13 C14X F14X -162(4) . . . . ?
C13X C13 C14X F13 38(3) . . . . ?
C14 C13 C14X F13 -159(4) . . . . ?
C12 C13 C14X F13 167(2) . . . . ?
C15X C13 C14X F13 -171.7(16) . . . . ?
C13X C13 C14X F14 81(8) . . . . ?
F13 C13 C14X F14 42(7) . . . . ?
C14 C13 C14X F14 -117(9) . . . . ?
C12 C13 C14X F14 -150(5) . . . . ?
C15X C13 C14X F14 -129(8) . . . . ?
C13X C13 C14X C12 -129(4) . . . . ?
F13 C13 C14X C12 -167(2) . . . . ?
C14 C13 C14X C12 34(6) . . . . ?
C15X C13 C14X C12 21(4) . . . . ?
C13X C13 C14X C15 -147(3) . . . . ?
F13 C13 C14X C15 174.2(10) . . . . ?
C14 C13 C14X C15 15(3) . . . . ?
C12 C13 C14X C15 -19(3) . . . . ?
C15X C13 C14X C15 2.5(10) . . . . ?
C15X C14 C14X C13 25(5) . . . . ?
F14 C14 C14X C13 -158(4) . . . . ?
C15 C14 C14X C13 30(6) . . . . ?
F14X C14 C14X C13 -156(5) . . . . ?
F15X C14 C14X C13 52(18) . . . . ?
F14 C14 C14X C15X 177(2) . . . . ?
C13 C14 C14X C15X -25(5) . . . . ?
C15 C14 C14X C15X 4.6(18) . . . . ?
F14X C14 C14X C15X 178.4(19) . . . . ?
F15X C14 C14X C15X 27(15) . . . . ?
C15X C14 C14X C13X 12(7) . . . . ?
F14 C14 C14X C13X -172(5) . . . . ?
C13 C14 C14X C13X -14(2) . . . . ?
C15 C14 C14X C13X 16(7) . . . . ?
F14X C14 C14X C13X -170(6) . . . . ?
F15X C14 C14X C13X 39(20) . . . . ?
C15X C14 C14X F14X -178.4(18) . . . . ?
F14 C14 C14X F14X -1.7(12) . . . . ?
C13 C14 C14X F14X 156(5) . . . . ?
C15 C14 C14X F14X -173.8(11) . . . . ?
F15X C14 C14X F14X -151(15) . . . . ?
C15X C14 C14X F13 153(6) . . . . ?
F14 C14 C14X F13 -31(6) . . . . ?
C13 C14 C14X F13 127(9) . . . . ?
C15 C14 C14X F13 157(5) . . . . ?
F14X C14 C14X F13 -29(6) . . . . ?
F15X C14 C14X F13 180(100) . . . . ?
C15X C14 C14X F14 -177(2) . . . . ?
C13 C14 C14X F14 158(4) . . . . ?
C15 C14 C14X F14 -172(2) . . . . ?
F14X C14 C14X F14 1.7(12) . . . . ?
F15X C14 C14X F14 -149(16) . . . . ?
C15X C14 C14X C12 9(3) . . . . ?
F14 C14 C14X C12 -174.6(9) . . . . ?
C13 C14 C14X C12 -16(3) . . . . ?
C15 C14 C14X C12 13(3) . . . . ?
F14X C14 C14X C12 -173(2) . . . . ?
F15X C14 C14X C12 36(16) . . . . ?
C15X C14 C14X C15 -4.6(18) . . . . ?
F14 C14 C14X C15 172(2) . . . . ?
C13 C14 C14X C15 -30(6) . . . . ?
F14X C14 C14X C15 173.8(11) . . . . ?
F15X C14 C14X C15 23(14) . . . . ?
F13 C13X C14X C13 131(4) . . . . ?
C12 C13X C14X C13 -33(3) . . . . ?
F13X C13X C14X C13 143(4) . . . . ?
F12 C13X C14X C13 -29(4) . . . . ?
C13 C13X C14X C14 29(5) . . . . ?
F13 C13X C14X C14 160(6) . . . . ?
C12 C13X C14X C14 -4(6) . . . . ?
F13X C13X C14X C14 172(5) . . . . ?
F12 C13X C14X C14 0(7) . . . . ?
C13 C13X C14X C15X 36(3) . . . . ?
F13 C13X C14X C15X 167(2) . . . . ?
C12 C13X C14X C15X 3(3) . . . . ?
F13X C13X C14X C15X 178.9(17) . . . . ?
F12 C13X C14X C15X 7(4) . . . . ?
C13 C13X C14X F14X -140(4) . . . . ?
F13 C13X C14X F14X -9.1(16) . . . . ?
C12 C13X C14X F14X -172.8(13) . . . . ?
F13X C13X C14X F14X 3(2) . . . . ?
F12 C13X C14X F14X -168.8(14) . . . . ?
C13 C13X C14X F13 -131(4) . . . . ?
C12 C13X C14X F13 -163.7(14) . . . . ?
F13X C13X C14X F13 12.1(10) . . . . ?
F12 C13X C14X F13 -160(2) . . . . ?
C13 C13X C14X F14 -137(5) . . . . ?
F13 C13X C14X F14 -6(3) . . . . ?
C12 C13X C14X F14 -170(3) . . . . ?
F13X C13X C14X F14 6(4) . . . . ?
F12 C13X C14X F14 -166.2(19) . . . . ?
C13 C13X C14X C12 33(3) . . . . ?
F13 C13X C14X C12 163.7(14) . . . . ?
F13X C13X C14X C12 176(2) . . . . ?
F12 C13X C14X C12 4.0(13) . . . . ?
C13 C13X C14X C15 39(3) . . . . ?
F13 C13X C14X C15 169.7(14) . . . . ?
C12 C13X C14X C15 5.9(19) . . . . ?
F13X C13X C14X C15 -178.2(11) . . . . ?
F12 C13X C14X C15 10(3) . . . . ?
F13X F13 C14X C13 -38(2) . . . . ?
C13X F13 C14X C13 -16.6(14) . . . . ?
F13X F13 C14X C14 180(6) . . . . ?
C13X F13 C14X C14 -158(7) . . . . ?
C13 F13 C14X C14 -142(7) . . . . ?
F13X F13 C14X C15X -75(8) . . . . ?
C13X F13 C14X C15X -53(8) . . . . ?
C13 F13 C14X C15X -36(8) . . . . ?
F13X F13 C14X C13X -21.7(18) . . . . ?
C13 F13 C14X C13X 16.6(14) . . . . ?
F13X F13 C14X F14X 149.7(12) . . . . ?
C13X F13 C14X F14X 171.5(15) . . . . ?
C13 F13 C14X F14X -172(2) . . . . ?
F13X F13 C14X F14 155.1(11) . . . . ?
C13X F13 C14X F14 176.8(17) . . . . ?
C13 F13 C14X F14 -167(2) . . . . ?
F13X F13 C14X C12 -32.4(15) . . . . ?
C13X F13 C14X C12 -10.7(9) . . . . ?
C13 F13 C14X C12 5.9(11) . . . . ?
F13X F13 C14X C15 -65(6) . . . . ?
C13X F13 C14X C15 -44(6) . . . . ?
C13 F13 C14X C15 -27(5) . . . . ?
F14X F14 C14X C13 -45(7) . . . . ?
C14 F14 C14X C13 132(8) . . . . ?
C15X F14 C14X C13 134(7) . . . . ?
F14X F14 C14X C14 -177(2) . . . . ?
C15X F14 C14X C14 1.6(11) . . . . ?
F14X F14 C14X C15X -178.7(16) . . . . ?
C14 F14 C14X C15X -1.6(11) . . . . ?
F14X F14 C14X C13X -4(3) . . . . ?
C14 F14 C14X C13X 173(5) . . . . ?
C15X F14 C14X C13X 175(4) . . . . ?
C14 F14 C14X F14X 177(2) . . . . ?
C15X F14 C14X F14X 178.7(16) . . . . ?
F14X F14 C14X F13 -8.6(9) . . . . ?
C14 F14 C14X F13 168(2) . . . . ?
C15X F14 C14X F13 170.0(19) . . . . ?
F14X F14 C14X C12 -157(6) . . . . ?
C14 F14 C14X C12 20(4) . . . . ?
C15X F14 C14X C12 22(4) . . . . ?
F14X F14 C14X C15 179.1(11) . . . . ?
C14 F14 C14X C15 -3.8(10) . . . . ?
C15X F14 C14X C15 -2.3(9) . . . . ?
F12 C12 C14X C13 17(3) . . . . ?
C13X C12 C14X C13 21(2) . . . . ?
C11 C12 C14X C13 -166(2) . . . . ?
F12X C12 C14X C13 30(3) . . . . ?
F12 C12 C14X C14 173.7(14) . . . . ?
C13X C12 C14X C14 178(3) . . . . ?
C11 C12 C14X C14 -9(2) . . . . ?
C13 C12 C14X C14 157(4) . . . . ?
F12X C12 C14X C14 -172.9(14) . . . . ?
F12 C12 C14X C15X 177.7(9) . . . . ?
C13X C12 C14X C15X -178(2) . . . . ?
C11 C12 C14X C15X -5.4(13) . . . . ?
C13 C12 C14X C15X 161(3) . . . . ?
F12X C12 C14X C15X -168.8(10) . . . . ?
F12 C12 C14X C13X -4.6(15) . . . . ?
C11 C12 C14X C13X 172.3(11) . . . . ?
C13 C12 C14X C13X -21(2) . . . . ?
F12X C12 C14X C13X 8.8(17) . . . . ?
F12 C12 C14X F14X 11(4) . . . . ?
C13X C12 C14X F14X 16(3) . . . . ?
C11 C12 C14X F14X -172(3) . . . . ?
C13 C12 C14X F14X -5.4(13) . . . . ?
F12X C12 C14X F14X 25(4) . . . . ?
F12 C12 C14X F13 6.3(10) . . . . ?
C13X C12 C14X F13 10.9(10) . . . . ?
C11 C12 C14X F13 -176.8(4) . . . . ?
C13 C12 C14X F13 -10.5(19) . . . . ?
F12X C12 C14X F13 19.8(13) . . . . ?
F12 C12 C14X F14 156(5) . . . . ?
C13X C12 C14X F14 161(6) . . . . ?
C11 C12 C14X F14 -27(5) . . . . ?
C13 C12 C14X F14 139(7) . . . . ?
F12X C12 C14X F14 170(5) . . . . ?
F12 C12 C14X C15 -180.0(2) . . . . ?
C13X C12 C14X C15 -175.4(15) . . . . ?
C11 C12 C14X C15 -3.1(7) . . . . ?
C13 C12 C14X C15 163(3) . . . . ?
F12X C12 C14X C15 -166.6(6) . . . . ?
C15X C15 C14X C13 -87(28) . . . . ?
F15X C15 C14X C13 -164(2) . . . . ?
C16 C15 C14X C13 11(2) . . . . ?
F15 C15 C14X C13 -172.1(15) . . . . ?
C14 C15 C14X C13 -160(4) . . . . ?
C15X C15 C14X C14 72(27) . . . . ?
F15X C15 C14X C14 -4(2) . . . . ?
C16 C15 C14X C14 171(2) . . . . ?
F15 C15 C14X C14 -13(3) . . . . ?
F15X C15 C14X C15X -76(28) . . . . ?
C16 C15 C14X C15X 99(28) . . . . ?
F15 C15 C14X C15X -85(28) . . . . ?
C14 C15 C14X C15X -72(27) . . . . ?
C15X C15 C14X C13X -100(28) . . . . ?
F15X C15 C14X C13X -176.1(17) . . . . ?
C16 C15 C14X C13X -1.0(18) . . . . ?
F15 C15 C14X C13X 175.6(13) . . . . ?
C14 C15 C14X C13X -172(4) . . . . ?
C15X C15 C14X F14X 79(27) . . . . ?
F15X C15 C14X F14X 2.7(14) . . . . ?
C16 C15 C14X F14X 177.8(11) . . . . ?
F15 C15 C14X F14X -5.7(17) . . . . ?
C14 C15 C14X F14X 6.9(13) . . . . ?
C15X C15 C14X F13 -63(27) . . . . ?
F15X C15 C14X F13 -139(6) . . . . ?
C16 C15 C14X F13 36(6) . . . . ?
F15 C15 C14X F13 -148(6) . . . . ?
C14 C15 C14X F13 -135(7) . . . . ?
C15X C15 C14X F14 78(28) . . . . ?
F15X C15 C14X F14 2.0(9) . . . . ?
C16 C15 C14X F14 177.1(5) . . . . ?
F15 C15 C14X F14 -6.3(11) . . . . ?
C14 C15 C14X F14 6.3(17) . . . . ?
C15X C15 C14X C12 -96(28) . . . . ?
F15X C15 C14X C12 -172.2(8) . . . . ?
C16 C15 C14X C12 2.9(6) . . . . ?
F15 C15 C14X C12 179.5(2) . . . . ?
C14 C15 C14X C12 -168(3) . . . . ?
C14 F14 F14X C14X -1.3(9) . . . . ?
C15X F14 F14X C14X -0.9(11) . . . . ?
C14X F14 F14X C14 1.3(9) . . . . ?
C15X F14 F14X C14 0.4(6) . . . . ?
C13 C14X F14X F14 163(3) . . . . ?
C14 C14X F14X F14 2.3(15) . . . . ?
C15X C14X F14X F14 1.4(18) . . . . ?
C13X C14X F14X F14 177.9(15) . . . . ?
F13 C14X F14X F14 171.6(9) . . . . ?
C12 C14X F14X F14 166(3) . . . . ?
C15 C14X F14X F14 -1.0(12) . . . . ?
C13 C14X F14X C14 161(4) . . . . ?
C15X C14X F14X C14 -0.8(10) . . . . ?
C13X C14X F14X C14 176(3) . . . . ?
F13 C14X F14X C14 169.3(19) . . . . ?
F14 C14X F14X C14 -2.3(15) . . . . ?
C12 C14X F14X C14 164(4) . . . . ?
C15 C14X F14X C14 -3.3(6) . . . . ?
C15X C14 F14X F14 -13(18) . . . . ?
C14X C14 F14X F14 -177.3(18) . . . . ?
C13 C14 F14X F14 175.1(6) . . . . ?
C15 C14 F14X F14 -9.7(16) . . . . ?
F15X C14 F14X F14 -1.2(9) . . . . ?
C15X C14 F14X C14X 164(18) . . . . ?
F14 C14 F14X C14X 177.3(18) . . . . ?
C13 C14 F14X C14X -7.6(17) . . . . ?
C15 C14 F14X C14X 168(2) . . . . ?
F15X C14 F14X C14X 176.2(18) . . . . ?
C14X C14 C15X C15 168(5) . . . . ?
F14 C14 C15X C15 -8(7) . . . . ?
C13 C14 C15X C15 176(5) . . . . ?
F14X C14 C15X C15 4(23) . . . . ?
F15X C14 C15X C15 -8(4) . . . . ?
F14 C14 C15X C14X -175(3) . . . . ?
C13 C14 C15X C14X 8.2(18) . . . . ?
C15 C14 C15X C14X -168(5) . . . . ?
F14X C14 C15X C14X -164(19) . . . . ?
F15X C14 C15X C14X -176.2(19) . . . . ?
C14X C14 C15X F15X 176.2(19) . . . . ?
F14 C14 C15X F15X 1(3) . . . . ?
C13 C14 C15X F15X -175.6(8) . . . . ?
C15 C14 C15X F15X 8(4) . . . . ?
F14X C14 C15X F15X 13(19) . . . . ?
C14X C14 C15X C13 -8.2(18) . . . . ?
F14 C14 C15X C13 176(2) . . . . ?
C15 C14 C15X C13 -176(5) . . . . ?
F14X C14 C15X C13 -172(19) . . . . ?
F15X C14 C15X C13 175.6(8) . . . . ?
C14X C14 C15X C16 -3(6) . . . . ?
F14 C14 C15X C16 -178(4) . . . . ?
C13 C14 C15X C16 6(6) . . . . ?
C15 C14 C15X C16 -170(11) . . . . ?
F14X C14 C15X C16 -166(13) . . . . ?
F15X C14 C15X C16 -179(6) . . . . ?
C14X C14 C15X F14 175(3) . . . . ?
C13 C14 C15X F14 -176(2) . . . . ?
C15 C14 C15X F14 8(7) . . . . ?
F14X C14 C15X F14 12(17) . . . . ?
F15X C14 C15X F14 -1(3) . . . . ?
F15X C15 C15X C14 11(6) . . . . ?
C16 C15 C15X C14 -175(5) . . . . ?
F15 C15 C15X C14 6(7) . . . . ?
C14X C15 C15X C14 -93(28) . . . . ?
F15X C15 C15X C14X 104(28) . . . . ?
C16 C15 C15X C14X -82(28) . . . . ?
F15 C15 C15X C14X 99(28) . . . . ?
C14 C15 C15X C14X 93(28) . . . . ?
C16 C15 C15X F15X 173.7(9) . . . . ?
F15 C15 C15X F15X -5.1(13) . . . . ?
C14 C15 C15X F15X -11(6) . . . . ?
C14X C15 C15X F15X -104(28) . . . . ?
F15X C15 C15X C13 -177(5) . . . . ?
C16 C15 C15X C13 -4(5) . . . . ?
F15 C15 C15X C13 178(3) . . . . ?
C14 C15 C15X C13 172(10) . . . . ?
C14X C15 C15X C13 79(28) . . . . ?
F15X C15 C15X C16 -173.7(9) . . . . ?
F15 C15 C15X C16 -178.7(18) . . . . ?
C14 C15 C15X C16 175(5) . . . . ?
C14X C15 C15X C16 82(28) . . . . ?
F15X C15 C15X F14 6.5(17) . . . . ?
C16 C15 C15X F14 -179.8(10) . . . . ?
F15 C15 C15X F14 1(3) . . . . ?
C14 C15 C15X F14 -4(4) . . . . ?
C14X C15 C15X F14 -98(28) . . . . ?
C13 C14X C15X C14 -163(4) . . . . ?
C13X C14X C15X C14 -174(3) . . . . ?
F14X C14X C15X C14 2(2) . . . . ?
F13 C14X C15X C14 -130(9) . . . . ?
F14 C14X C15X C14 2.6(18) . . . . ?
C12 C14X C15X C14 -172(3) . . . . ?
C15 C14X C15X C14 104(28) . . . . ?
C13 C14X C15X C15 94(28) . . . . ?
C14 C14X C15X C15 -104(28) . . . . ?
C13X C14X C15X C15 82(28) . . . . ?
F14X C14X C15X C15 -102(27) . . . . ?
F13 C14X C15X C15 126(24) . . . . ?
F14 C14X C15X C15 -101(28) . . . . ?
C12 C14X C15X C15 84(28) . . . . ?
C13 C14X C15X F15X -168(2) . . . . ?
C14 C14X C15X F15X -5(2) . . . . ?
C13X C14X C15X F15X -179.2(17) . . . . ?
F14X C14X C15X F15X -3(3) . . . . ?
F13 C14X C15X F15X -136(7) . . . . ?
F14 C14X C15X F15X -2(2) . . . . ?
C12 C14X C15X F15X -177.2(19) . . . . ?
C15 C14X C15X F15X 99(28) . . . . ?
C14 C14X C15X C13 163(4) . . . . ?
C13X C14X C15X C13 -11.5(10) . . . . ?
F14X C14X C15X C13 164(3) . . . . ?
F13 C14X C15X C13 32(7) . . . . ?
F14 C14X C15X C13 165(3) . . . . ?
C12 C14X C15X C13 -9.5(17) . . . . ?
C15 C14X C15X C13 -94(28) . . . . ?
C13 C14X C15X C16 16(3) . . . . ?
C14 C14X C15X C16 179(3) . . . . ?
C13X C14X C15X C16 5(3) . . . . ?
F14X C14X C15X C16 -179.4(12) . . . . ?
F13 C14X C15X C16 48(9) . . . . ?
F14 C14X C15X C16 -178.6(15) . . . . ?
C12 C14X C15X C16 6.7(18) . . . . ?
C15 C14X C15X C16 -77(28) . . . . ?
C13 C14X C15X F14 -165(3) . . . . ?
C14 C14X C15X F14 -2.6(18) . . . . ?
C13X C14X C15X F14 -177(2) . . . . ?
F14X C14X C15X F14 -0.9(11) . . . . ?
F13 C14X C15X F14 -133(8) . . . . ?
C12 C14X C15X F14 -174.7(10) . . . . ?
C15 C14X C15X F14 101(28) . . . . ?
C14X C13 C15X C14 11(2) . . . . ?
C13X C13 C15X C14 137(4) . . . . ?
F13 C13 C15X C14 -2(2) . . . . ?
C12 C13 C15X C14 177.6(14) . . . . ?
C14X C13 C15X C15 -164(6) . . . . ?
C13X C13 C15X C15 -37(7) . . . . ?
F13 C13 C15X C15 -177(4) . . . . ?
C14 C13 C15X C15 -175(6) . . . . ?
C12 C13 C15X C15 3(5) . . . . ?
C13X C13 C15X C14X 126(5) . . . . ?
F13 C13 C15X C14X -14(3) . . . . ?
C14 C13 C15X C14X -11(2) . . . . ?
C12 C13 C15X C14X 166(2) . . . . ?
C14X C13 C15X F15X 21(3) . . . . ?
C13X C13 C15X F15X 147(4) . . . . ?
F13 C13 C15X F15X 7(4) . . . . ?
C14 C13 C15X F15X 9.7(19) . . . . ?
C12 C13 C15X F15X -173(3) . . . . ?
C14X C13 C15X C16 -167(3) . . . . ?
C13X C13 C15X C16 -40(4) . . . . ?
F13 C13 C15X C16 179.8(3) . . . . ?
C14 C13 C15X C16 -178(2) . . . . ?
C12 C13 C15X C16 -0.3(8) . . . . ?
C14X C13 C15X F14 13(2) . . . . ?
C13X C13 C15X F14 139(4) . . . . ?
F13 C13 C15X F14 -0.6(12) . . . . ?
C14 C13 C15X F14 1.8(10) . . . . ?
C12 C13 C15X F14 179.4(4) . . . . ?
F16 C16 C15X C14 174(5) . . . . ?
C15 C16 C15X C14 174(7) . . . . ?
C11 C16 C15X C14 -5(6) . . . . ?
F16 C16 C15X C15 0(2) . . . . ?
C11 C16 C15X C15 -178.8(12) . . . . ?
F16 C16 C15X C14X 172.4(13) . . . . ?
C15 C16 C15X C14X 172(3) . . . . ?
C11 C16 C15X C14X -6.6(19) . . . . ?
F16 C16 C15X F15X -4.7(16) . . . . ?
C15 C16 C15X F15X -4.8(7) . . . . ?
C11 C16 C15X F15X 176.4(9) . . . . ?
F16 C16 C15X C13 178.7(2) . . . . ?
C15 C16 C15X C13 179(2) . . . . ?
C11 C16 C15X C13 -0.3(9) . . . . ?
F16 C16 C15X F14 1(8) . . . . ?
C15 C16 C15X F14 1(6) . . . . ?
C11 C16 C15X F14 -178(7) . . . . ?
F14X F14 C15X C14 -2(2) . . . . ?
C14X F14 C15X C14 -2.7(18) . . . . ?
F14X F14 C15X C15 174.1(19) . . . . ?
C14 F14 C15X C15 176(4) . . . . ?
C14X F14 C15X C15 173(3) . . . . ?
F14X F14 C15X C14X 1.1(13) . . . . ?
C14 F14 C15X C14X 2.7(18) . . . . ?
F14X F14 C15X F15X 179.2(10) . . . . ?
C14 F14 C15X F15X -179(3) . . . . ?
C14X F14 C15X F15X 178.1(17) . . . . ?
F14X F14 C15X C13 -4.5(8) . . . . ?
C14 F14 C15X C13 -2.9(16) . . . . ?
C14X F14 C15X C13 -5.6(10) . . . . ?
F14X F14 C15X C16 173(8) . . . . ?
C14 F14 C15X C16 175(10) . . . . ?
C14X F14 C15X C16 172(8) . . . . ?
C15 F15 F15X C15X -4.6(12) . . . . ?
C15 F15 F15X C14 -19(2) . . . . ?
C15X C15 F15X F15 -174.0(15) . . . . ?
C16 C15 F15X F15 23(2) . . . . ?
C14 C15 F15X F15 -171.3(9) . . . . ?
C14X C15 F15X F15 -170.2(9) . . . . ?
C16 C15 F15X C15X -163(2) . . . . ?
F15 C15 F15X C15X 174.0(15) . . . . ?
C14 C15 F15X C15X 2.7(14) . . . . ?
C14X C15 F15X C15X 3.8(15) . . . . ?
C15X C15 F15X C14 -2.7(14) . . . . ?
C16 C15 F15X C14 -165.9(17) . . . . ?
F15 C15 F15X C14 171.3(9) . . . . ?
C14X C15 F15X C14 1.1(6) . . . . ?
C14 C15X F15X F15 -166.5(17) . . . . ?
C15 C15X F15X F15 8(2) . . . . ?
C14X C15X F15X F15 -163.8(19) . . . . ?
C13 C15X F15X F15 -174(2) . . . . ?
C16 C15X F15X F15 13(2) . . . . ?
F14 C15X F15X F15 -166.1(16) . . . . ?
C14 C15X F15X C15 -174(3) . . . . ?
C14X C15X F15X C15 -172(3) . . . . ?
C13 C15X F15X C15 178(4) . . . . ?
C16 C15X F15X C15 5.0(7) . . . . ?
F14 C15X F15X C15 -174.1(16) . . . . ?
C15 C15X F15X C14 174(3) . . . . ?
C14X C15X F15X C14 2.7(13) . . . . ?
C13 C15X F15X C14 -7.9(15) . . . . ?
C16 C15X F15X C14 180(2) . . . . ?
F14 C15X F15X C14 0.4(14) . . . . ?
C15X C14 F15X F15 25(3) . . . . ?
C14X C14 F15X F15 -4(17) . . . . ?
F14 C14 F15X F15 -154(3) . . . . ?
C13 C14 F15X F15 36(3) . . . . ?
C15 C14 F15X F15 22(2) . . . . ?
F14X C14 F15X F15 -153(3) . . . . ?
C15X C14 F15X C15 3.6(19) . . . . ?
C14X C14 F15X C15 -26(16) . . . . ?
F14 C14 F15X C15 -175.9(6) . . . . ?
C13 C14 F15X C15 14.2(14) . . . . ?
F14X C14 F15X C15 -175.1(6) . . . . ?
C14X C14 F15X C15X -29(16) . . . . ?
F14 C14 F15X C15X -179.5(19) . . . . ?
C13 C14 F15X C15X 11(2) . . . . ?
C15 C14 F15X C15X -3.6(19) . . . . ?
F14X C14 F15X C15X -179(2) . . . . ?
N41 Al1 C21 C26 -31.70(17) . . . . ?
C11 Al1 C21 C26 82.55(17) . . . . ?
C31 Al1 C21 C26 -144.77(15) . . . . ?
N41 Al1 C21 C22 154.89(15) . . . . ?
C11 Al1 C21 C22 -90.86(17) . . . . ?
C31 Al1 C21 C22 41.82(17) . . . . ?
C26 C21 C22 F22 -178.39(16) . . . . ?
Al1 C21 C22 F22 -4.4(2) . . . . ?
C26 C21 C22 C23 1.3(3) . . . . ?
Al1 C21 C22 C23 175.31(15) . . . . ?
F22 C22 C23 F23 -3.2(3) . . . . ?
C21 C22 C23 F23 177.11(17) . . . . ?
F22 C22 C23 C24 177.00(17) . . . . ?
C21 C22 C23 C24 -2.7(3) . . . . ?
F23 C23 C24 F24 2.1(3) . . . . ?
C22 C23 C24 F24 -178.08(18) . . . . ?
F23 C23 C24 C25 -177.61(17) . . . . ?
C22 C23 C24 C25 2.2(3) . . . . ?
F24 C24 C25 F25 -0.3(3) . . . . ?
C23 C24 C25 F25 179.40(18) . . . . ?
F24 C24 C25 C26 179.78(18) . . . . ?
C23 C24 C25 C26 -0.5(3) . . . . ?
F25 C25 C26 F26 -0.5(3) . . . . ?
C24 C25 C26 F26 179.43(17) . . . . ?
F25 C25 C26 C21 179.18(18) . . . . ?
C24 C25 C26 C21 -0.9(3) . . . . ?
C22 C21 C26 F26 -179.83(16) . . . . ?
Al1 C21 C26 F26 6.3(2) . . . . ?
C22 C21 C26 C25 0.5(3) . . . . ?
Al1 C21 C26 C25 -173.37(15) . . . . ?
N41 Al1 C31 C36 -93.86(15) . . . . ?
C11 Al1 C31 C36 147.88(15) . . . . ?
C21 Al1 C31 C36 20.40(18) . . . . ?
N41 Al1 C31 C32 85.33(15) . . . . ?
C11 Al1 C31 C32 -32.92(17) . . . . ?
C21 Al1 C31 C32 -160.41(13) . . . . ?
C36 C31 C32 F32 178.77(15) . . . . ?
Al1 C31 C32 F32 -0.5(2) . . . . ?
C36 C31 C32 C33 -0.1(3) . . . . ?
Al1 C31 C32 C33 -179.40(14) . . . . ?
F32 C32 C33 F33 -0.6(2) . . . . ?
C31 C32 C33 F33 178.35(15) . . . . ?
F32 C32 C33 C34 179.67(14) . . . . ?
C31 C32 C33 C34 -1.4(3) . . . . ?
F33 C33 C34 F34 0.8(2) . . . . ?
C32 C33 C34 F34 -179.47(15) . . . . ?
F33 C33 C34 C35 -178.75(15) . . . . ?
C32 C33 C34 C35 1.0(2) . . . . ?
F34 C34 C35 F35 0.9(2) . . . . ?
C33 C34 C35 F35 -179.58(15) . . . . ?
F34 C34 C35 C36 -178.66(16) . . . . ?
C33 C34 C35 C36 0.9(3) . . . . ?
F35 C35 C36 F36 -2.6(3) . . . . ?
C34 C35 C36 F36 176.93(15) . . . . ?
F35 C35 C36 C31 177.87(16) . . . . ?
C34 C35 C36 C31 -2.6(3) . . . . ?
C32 C31 C36 F36 -177.33(15) . . . . ?
Al1 C31 C36 F36 1.9(2) . . . . ?
C32 C31 C36 C35 2.2(3) . . . . ?
Al1 C31 C36 C35 -178.60(14) . . . . ?
C11 Al1 N41 C46 -175.33(12) . . . . ?
C31 Al1 N41 C46 59.83(13) . . . . ?
C21 Al1 N41 C46 -61.82(13) . . . . ?
C11 Al1 N41 C42 58.16(14) . . . . ?
C31 Al1 N41 C42 -66.67(13) . . . . ?
C21 Al1 N41 C42 171.67(12) . . . . ?
C46 N41 C42 C43 56.9(2) . . . . ?
Al1 N41 C42 C43 -176.09(13) . . . . ?
N41 C42 C43 C44 -56.2(2) . . . . ?
C42 C43 C44 C45 55.0(2) . . . . ?
C43 C44 C45 C46 -55.5(3) . . . . ?
C42 N41 C46 C45 -58.0(2) . . . . ?
Al1 N41 C46 C45 172.55(14) . . . . ?
C44 C45 C46 N41 57.6(3) . . . . ?
N81 Al5 C51 C56 95.40(16) . . . . ?
C71 Al5 C51 C56 -150.36(15) . . . . ?
C61 Al5 C51 C56 -18.92(18) . . . . ?
N81 Al5 C51 C52 -83.07(15) . . . . ?
C71 Al5 C51 C52 31.17(17) . . . . ?
C61 Al5 C51 C52 162.61(13) . . . . ?
C56 C51 C52 F52 -178.76(16) . . . . ?
Al5 C51 C52 F52 -0.1(2) . . . . ?
C56 C51 C52 C53 0.0(3) . . . . ?
Al5 C51 C52 C53 178.61(15) . . . . ?
F52 C52 C53 F53 -0.8(3) . . . . ?
C51 C52 C53 F53 -179.55(16) . . . . ?
F52 C52 C53 C54 179.52(17) . . . . ?
C51 C52 C53 C54 0.8(3) . . . . ?
F53 C53 C54 F54 0.4(3) . . . . ?
C52 C53 C54 F54 -179.88(18) . . . . ?
F53 C53 C54 C55 179.71(18) . . . . ?
C52 C53 C54 C55 -0.6(3) . . . . ?
F54 C54 C55 F55 -1.0(3) . . . . ?
C53 C54 C55 F55 179.76(19) . . . . ?
F54 C54 C55 C56 179.0(2) . . . . ?
C53 C54 C55 C56 -0.3(3) . . . . ?
F55 C55 C56 F56 2.1(3) . . . . ?
C54 C55 C56 F56 -177.86(18) . . . . ?
F55 C55 C56 C51 -178.95(18) . . . . ?
C54 C55 C56 C51 1.1(3) . . . . ?
C52 C51 C56 F56 178.00(16) . . . . ?
Al5 C51 C56 F56 -0.6(2) . . . . ?
C52 C51 C56 C55 -0.9(3) . . . . ?
Al5 C51 C56 C55 -179.49(16) . . . . ?
N81 Al5 C61 C62 24.49(17) . . . . ?
C71 Al5 C61 C62 -89.26(17) . . . . ?
C51 Al5 C61 C62 136.66(16) . . . . ?
N81 Al5 C61 C66 -152.63(14) . . . . ?
C71 Al5 C61 C66 93.62(15) . . . . ?
C51 Al5 C61 C66 -40.46(17) . . . . ?
C66 C61 C62 F62 179.68(16) . . . . ?
Al5 C61 C62 F62 2.4(3) . . . . ?
C66 C61 C62 C63 1.9(3) . . . . ?
Al5 C61 C62 C63 -175.42(16) . . . . ?
F62 C62 C63 F63 -0.5(3) . . . . ?
C61 C62 C63 F63 177.35(19) . . . . ?
F62 C62 C63 C64 -178.19(18) . . . . ?
C61 C62 C63 C64 -0.3(3) . . . . ?
F63 C63 C64 F64 0.9(3) . . . . ?
C62 C63 C64 F64 178.59(18) . . . . ?
F63 C63 C64 C65 -178.73(19) . . . . ?
C62 C63 C64 C65 -1.0(3) . . . . ?
F64 C64 C65 F65 0.9(3) . . . . ?
C63 C64 C65 F65 -179.48(18) . . . . ?
F64 C64 C65 C66 -178.95(17) . . . . ?
C63 C64 C65 C66 0.6(3) . . . . ?
F65 C65 C66 F66 1.1(3) . . . . ?
C64 C65 C66 F66 -179.05(17) . . . . ?
F65 C65 C66 C61 -178.77(17) . . . . ?
C64 C65 C66 C61 1.1(3) . . . . ?
C62 C61 C66 F66 177.88(16) . . . . ?
Al5 C61 C66 F66 -4.7(2) . . . . ?
C62 C61 C66 C65 -2.3(3) . . . . ?
Al5 C61 C66 C65 175.13(14) . . . . ?
N81 Al5 C71 C72 -36.94(15) . . . . ?
C51 Al5 C71 C72 -149.74(14) . . . . ?
C61 Al5 C71 C72 77.47(15) . . . . ?
N81 Al5 C71 C76 144.44(14) . . . . ?
C51 Al5 C71 C76 31.64(17) . . . . ?
C61 Al5 C71 C76 -101.15(15) . . . . ?
C76 C71 C72 F72 178.53(15) . . . . ?
Al5 C71 C72 F72 -0.2(2) . . . . ?
C76 C71 C72 C73 -1.9(3) . . . . ?
Al5 C71 C72 C73 179.41(14) . . . . ?
F72 C72 C73 F73 0.3(2) . . . . ?
C71 C72 C73 F73 -179.32(17) . . . . ?
F72 C72 C73 C74 -179.96(16) . . . . ?
C71 C72 C73 C74 0.4(3) . . . . ?
F73 C73 C74 F74 1.2(3) . . . . ?
C72 C73 C74 F74 -178.49(15) . . . . ?
F73 C73 C74 C75 -179.43(16) . . . . ?
C72 C73 C74 C75 0.8(3) . . . . ?
F74 C74 C75 F75 -1.5(3) . . . . ?
C73 C74 C75 F75 179.22(17) . . . . ?
F74 C74 C75 C76 178.84(16) . . . . ?
C73 C74 C75 C76 -0.5(3) . . . . ?
F75 C75 C76 F76 -0.9(3) . . . . ?
C74 C75 C76 F76 178.82(16) . . . . ?
F75 C75 C76 C71 179.16(17) . . . . ?
C74 C75 C76 C71 -1.1(3) . . . . ?
C72 C71 C76 F76 -177.75(15) . . . . ?
Al5 C71 C76 F76 1.0(2) . . . . ?
C72 C71 C76 C75 2.2(3) . . . . ?
Al5 C71 C76 C75 -179.09(14) . . . . ?
C71 Al5 N81 C86 -53.37(13) . . . . ?
C51 Al5 N81 C86 68.98(12) . . . . ?
C61 Al5 N81 C86 -171.13(11) . . . . ?
C71 Al5 N81 C82 -178.90(11) . . . . ?
C51 Al5 N81 C82 -56.55(12) . . . . ?
C61 Al5 N81 C82 63.35(12) . . . . ?
C86 N81 C82 C83 56.16(18) . . . . ?
Al5 N81 C82 C83 -176.59(11) . . . . ?
N81 C82 C83 C84 -56.1(2) . . . . ?
C82 C83 C84 C85 55.1(2) . . . . ?
C83 C84 C85 C86 -55.7(2) . . . . ?
C82 N81 C86 C85 -56.50(19) . . . . ?
Al5 N81 C86 C85 177.06(13) . . . . ?
C84 C85 C86 N81 57.0(2) . . . . ?
